data_7211459
loop_
_publ_author_name
'Rosokha, Sergiy V.'
'Stern, Charlotte L.'
'Ritzert, Jeremy T.'

_publ_section_title
;
 \p-Bonded molecular wires: self-assembly of mixed-valence cation-radical
 stacks within the nanochannels formed by inert
 tetrakis[3,5-bis(trifluoromethyl)phenyl]borate anions
;
_journal_issue 48
_journal_name_full CrystEngComm
_journal_page_first 10638
_journal_paper_doi 10.1039/c3ce41719k
_journal_volume 15
_journal_year 2013
_chemical_formula_moiety '3(C10 H12 Se4), 2(C32 H12 B F24), C6 H14'
_chemical_formula_sum 'C100 H74 B2 F48 Se12'
_chemical_formula_weight 3156.73
_chemical_name_systematic
;
 ?
;
_space_group_crystal_system triclinic
_space_group_IT_number 2
_space_group_name_Hall '-P 1'
_space_group_name_H-M_alt 'P -1'
_symmetry_space_group_name_Hall '-P 1'
_symmetry_space_group_name_H-M 'P -1'
_atom_sites_solution_hydrogens geom
_atom_sites_solution_primary direct
_audit_creation_date 2013-05-31
_audit_creation_method
;
  Olex2 1.2
  (compiled Apr 23 2013 17:59:47, GUI svn.r4466)
;
_cell_angle_alpha 75.3559(15)
_cell_angle_beta 88.6776(15)
_cell_angle_gamma 68.4075(14)
_cell_formula_units_Z 2
_cell_length_a 15.8147(5)
_cell_length_b 18.6849(6)
_cell_length_c 21.3439(7)
_cell_measurement_reflns_used 9936
_cell_measurement_temperature 100(2)
_cell_measurement_theta_max 64.68
_cell_measurement_theta_min 3.18
_cell_volume 5656.8(3)
_computing_cell_refinement 'SAINT V7.23A (Bruker, 2005)'
_computing_data_collection 'APEX2 V2.1-4 (Bruker, 2007)'
_computing_data_reduction 'Bruker SAINT'
_computing_molecular_graphics
;
O. V. Dolomanov, L. J. Bourhis, R. J. Gildea, J. A. K. Howard and H. Puschmann,
OLEX2: a complete structure solution, refinement and analysis program.
J. Appl. Cryst. (2009). 42, 339-341.
;
_computing_publication_material
;
O. V. Dolomanov, L. J. Bourhis, R. J. Gildea, J. A. K. Howard and H. Puschmann,
OLEX2: a complete structure solution, refinement and analysis program.
J. Appl. Cryst. (2009). 42, 339-341.
;
_computing_structure_refinement
;
SHELXL, G.M. Sheldrick, Acta Cryst.
(2008). A64, 112-122
;
_computing_structure_solution
;
SHELXS, G.M. Sheldrick, Acta Cryst.
(2008). A64, 112-122
;
_diffrn_ambient_temperature 100.01
_diffrn_detector_area_resol_mean 8
_diffrn_measured_fraction_theta_full 0.917
_diffrn_measured_fraction_theta_max 0.981
_diffrn_measurement_device_type 'Bruker Kappa APEX CCD area detector'
_diffrn_measurement_method '\w and \f scans'
_diffrn_radiation_monochromator 'Quazar optics'
_diffrn_radiation_type CuK\a
_diffrn_radiation_wavelength 1.54178
_diffrn_reflns_av_R_equivalents 0.0459
_diffrn_reflns_av_unetI/netI 0.0367
_diffrn_reflns_Laue_measured_fraction_full 0.917
_diffrn_reflns_Laue_measured_fraction_max 0.981
_diffrn_reflns_limit_h_max 18
_diffrn_reflns_limit_h_min -18
_diffrn_reflns_limit_k_max 21
_diffrn_reflns_limit_k_min -21
_diffrn_reflns_limit_l_max 23
_diffrn_reflns_limit_l_min -24
_diffrn_reflns_number 101263
_diffrn_reflns_point_group_measured_fraction_full 0.917
_diffrn_reflns_point_group_measured_fraction_max 0.981
_diffrn_reflns_theta_full 67.679
_diffrn_reflns_theta_max 64.823
_diffrn_reflns_theta_min 2.146
_diffrn_source microsource
_diffrn_standards_number 0
_exptl_absorpt_coefficient_mu 5.622
_exptl_absorpt_correction_T_max 0.7525
_exptl_absorpt_correction_T_min 0.5535
_exptl_absorpt_correction_type multi-scan
_exptl_absorpt_process_details
;
SADABS-2008/1 (Bruker,2008) was used for absorption correction.
wR2(int) was 0.0924 before and 0.0553 after correction.
The Ratio of minimum to maximum transmission is 0.7355.
The \l/2 correction factor is 0.0015.
;
_exptl_crystal_colour orange
_exptl_crystal_density_diffrn 1.853
_exptl_crystal_description needle
_exptl_crystal_F_000 3048
_exptl_crystal_size_max 0.447
_exptl_crystal_size_mid 0.027
_exptl_crystal_size_min 0.024
_refine_diff_density_max 0.829
_refine_diff_density_min -0.695
_refine_diff_density_rms 0.081
_refine_ls_extinction_method none
_refine_ls_goodness_of_fit_ref 1.028
_refine_ls_hydrogen_treatment constr
_refine_ls_matrix_type full
_refine_ls_number_parameters 1544
_refine_ls_number_reflns 18797
_refine_ls_number_restraints 182
_refine_ls_restrained_S_all 1.041
_refine_ls_R_factor_all 0.0507
_refine_ls_R_factor_gt 0.0359
_refine_ls_shift/su_max 0.003
_refine_ls_shift/su_mean 0.000
_refine_ls_structure_factor_coef Fsqd
_refine_ls_weighting_details
;
 w=1/[\s^2^(Fo^2^)+(0.0279P)^2^+11.7101P]
 where P=(Fo^2^+2Fc^2^)/3
;
_refine_ls_weighting_scheme calc
_refine_ls_wR_factor_gt 0.0835
_refine_ls_wR_factor_ref 0.0909
_reflns_Friedel_coverage 0.000
_reflns_number_gt 14695
_reflns_number_total 18797
_reflns_threshold_expression 'I > 2\s(I)'
_cod_data_source_file c3ce41719k.txt
_cod_data_source_block n2789
_cod_database_code 7211459
_olex2_refinement_description
;
1. Fixed Uiso
 At 1.2 times of:
  All C(H) groups, All C(H,H) groups, All C(H,H,H,H) groups
 At 1.5 times of:
  All C(H,H,H) groups
2. Restrained distances
 F42-C86 \\sim F42A-C86 \\sim F41-C86 \\sim F41A-C86 \\sim F40-C86 \\sim F40A-C86
 with sigma of 0.01
 F21-C61 \\sim F21A-C61 \\sim F19-C61 \\sim F19A-C61 \\sim F20-C61 \\sim F20A-C61
 with sigma of 0.01
 C99A-C1A \\sim C99-C100 \\sim C99A-C98 \\sim C99-C98
 with sigma of 0.02
3. Rigid bond restraints
 F40A, F42, F42A, F41, F41A, F40
 with sigma for 1-2 distances of 0.01 and sigma for 1-3 distances of 0.01
 F21, F21A, F19, F19A, F20, F20A
 with sigma for 1-2 distances of 0.01 and sigma for 1-3 distances of 0.01
 C99A, C99, C1A, C100
 with sigma for 1-2 distances of 0.01 and sigma for 1-3 distances of 0.01
4. Uiso/Uaniso restraints and constraints
F40A \\sim F42 \\sim F42A \\sim F41 \\sim F41A \\sim F40: within 1.7A with sigma of 0.01 and sigma for terminal atoms of 0.02
F21 \\sim F21A \\sim F19 \\sim F19A \\sim F20 \\sim F20A: within 1.7A with sigma of 0.04 and sigma for terminal atoms of 0.08
C99A \\sim C99 \\sim C1A \\sim C100: within 1.7A with sigma of 0.04 and sigma for terminal atoms of 0.08
Uanis(F21) \\sim Ueq, Uanis(F21A) \\sim Ueq, Uanis(F19) \\sim Ueq, Uanis(F19A) \\sim Ueq, Uanis(F20) \\sim Ueq, Uanis(F20A) \\sim Ueq: with sigma of 0.01 and sigma for terminal atoms of 0.02
5. Others
 Sof(F40A)=Sof(F41A)=Sof(F42A)=1-FVAR(1)
 Sof(F40)=Sof(F41)=Sof(F42)=FVAR(1)
 Sof(F19A)=Sof(F20A)=Sof(F21A)=1-FVAR(2)
 Sof(F19)=Sof(F20)=Sof(F21)=FVAR(2)
 Sof(H98C)=Sof(H98D)=Sof(C99A)=Sof(H99C)=Sof(H99D)=Sof(C1A)=Sof(H1AA)=
 Sof(H1AB)=Sof(H1AC)=1-FVAR(3)
 Sof(H98A)=Sof(H98B)=Sof(C99)=Sof(H99A)=Sof(H99B)=Sof(C100)=Sof(H10A)=
 Sof(H10B)=Sof(H10C)=FVAR(3)
6.a Secondary CH2 refined with riding coordinates:
 C96(H96A,H96B), C97(H97A,H97B), C98(H98A,H98B), C98(H98C,H98D), C99(H99A,
 H99B), C99A(H99C,H99D)
6.b Me refined with riding coordinates:
 C24(H24A,H24B,H24C), C29(H29A,H29B,H29C), C95(H95A,H95B,H95C), C100(H10A,H10B,
 H10C), C1A(H1AA,H1AB,H1AC)
6.c Aromatic/amide H refined with riding coordinates:
 C32(H32), C34(H34), C36(H36), C40(H40), C42(H42), C44(H44), C48(H48),
 C50(H50), C52(H52), C56(H56), C58(H58), C60(H60), C64(H64), C66(H66), C68(H68),
  C72(H72), C74(H74), C76(H76), C80(H80), C82(H82), C84(H84), C88(H88),
 C90(H90), C92(H92)
6.d Idealised Me refined as rotating group:
 C7(H7A,H7B,H7C), C8(H8A,H8B,H8C), C9(H9A,H9B,H9C), C10(H10D,H10E,H10F),
 C17(H17A,H17B,H17C), C18(H18A,H18B,H18C), C19(H19A,H19B,H19C), C20(H20A,H20B,
 H20C), C25(H25A,H25B,H25C), C30(H30A,H30B,H30C)
;
_shelx_estimated_absorpt_t_max 0.877
_shelx_estimated_absorpt_t_min 0.188
_shelx_space_group_comment
;
The symmetry employed for this shelxl refinement is uniquely defined
by the following loop, which should always be used as a source of
symmetry information in preference to the above space-group names.
They are only intended as comments.
;
_shelxl_version_number 2012-9

loop_
_space_group_symop_operation_xyz
'x, y, z'
'-x, -y, -z'

loop_
_atom_site_label
_atom_site_type_symbol
_atom_site_fract_x
_atom_site_fract_y
_atom_site_fract_z
_atom_site_U_iso_or_equiv
_atom_site_adp_type
_atom_site_occupancy
_atom_site_site_symmetry_order
_atom_site_calc_flag
_atom_site_refinement_flags_posn
_atom_site_refinement_flags_adp
_atom_site_refinement_flags_occupancy
_atom_site_disorder_assembly
_atom_site_disorder_group
Se1 Se 0.05206(2) 0.81326(2) 0.72438(2) 0.02008(9) Uani 1 1 d . . . . .
Se2 Se 0.20894(2) 0.88116(2) 0.70483(2) 0.01958(9) Uani 1 1 d . . . . .
Se3 Se 0.05628(2) 1.06629(2) 0.64531(2) 0.01898(9) Uani 1 1 d . . . . .
Se4 Se -0.10503(2) 1.00292(2) 0.66473(2) 0.01863(9) Uani 1 1 d . . . . .
C1 C 0.1744(2) 0.7410(2) 0.74735(17) 0.0218(8) Uani 1 1 d . . . . .
C2 C 0.2410(2) 0.7698(2) 0.73833(17) 0.0216(8) Uani 1 1 d . . . . .
C3 C 0.0832(2) 0.9030(2) 0.69718(17) 0.0187(7) Uani 1 1 d . . . . .
C4 C 0.0208(2) 0.9784(2) 0.67311(17) 0.0187(7) Uani 1 1 d . . . . .
C5 C -0.0652(2) 1.1407(2) 0.62218(17) 0.0198(7) Uani 1 1 d . . . . .
C6 C -0.1333(2) 1.1139(2) 0.63033(17) 0.0197(7) Uani 1 1 d . . . . .
C7 C 0.1859(3) 0.6547(2) 0.77465(19) 0.0285(9) Uani 1 1 d . . . . .
H7A H 0.1575 0.6381 0.7435 0.043 Uiso 1 1 calc R U . . .
H7B H 0.1565 0.6489 0.8156 0.043 Uiso 1 1 calc R U . . .
H7C H 0.2510 0.6212 0.7826 0.043 Uiso 1 1 calc R U . . .
C8 C 0.3421(2) 0.7227(2) 0.75310(19) 0.0273(9) Uani 1 1 d . . . . .
H8A H 0.3674 0.7465 0.7801 0.041 Uiso 1 1 calc R U . . .
H8B H 0.3721 0.7235 0.7124 0.041 Uiso 1 1 calc R U . . .
H8C H 0.3524 0.6674 0.7764 0.041 Uiso 1 1 calc R U . . .
C9 C -0.0722(3) 1.2254(2) 0.59506(19) 0.0251(8) Uani 1 1 d . . . . .
H9A H -0.0378 1.2289 0.5564 0.038 Uiso 1 1 calc R U . . .
H9B H -0.0469 1.2421 0.6278 0.038 Uiso 1 1 calc R U . . .
H9C H -0.1363 1.2603 0.5833 0.038 Uiso 1 1 calc R U . . .
C10 C -0.2332(2) 1.1616(2) 0.61513(18) 0.0241(8) Uani 1 1 d . . . . .
H10D H -0.2658 1.1499 0.6536 0.036 Uiso 1 1 calc R U . . .
H10E H -0.2555 1.1477 0.5792 0.036 Uiso 1 1 calc R U . . .
H10F H -0.2437 1.2186 0.6026 0.036 Uiso 1 1 calc R U . . .
Se5 Se 0.04169(2) 1.07013(2) 0.14533(2) 0.01874(9) Uani 1 1 d . . . . .
Se6 Se -0.12009(2) 1.00745(2) 0.16149(2) 0.02026(9) Uani 1 1 d . . . . .
Se7 Se 0.03128(3) 0.81884(2) 0.22300(2) 0.02142(9) Uani 1 1 d . . . . .
Se8 Se 0.19259(2) 0.88098(2) 0.20539(2) 0.01961(9) Uani 1 1 d . . . . .
C11 C -0.0792(2) 1.1446(2) 0.12053(17) 0.0203(8) Uani 1 1 d . . . . .
C12 C -0.1477(2) 1.1184(2) 0.12755(17) 0.0214(8) Uani 1 1 d . . . . .
C13 C 0.0062(2) 0.9826(2) 0.17192(17) 0.0194(7) Uani 1 1 d . . . . .
C14 C 0.0668(2) 0.9066(2) 0.19628(17) 0.0194(7) Uani 1 1 d . . . . .
C15 C 0.1515(3) 0.7442(2) 0.24861(17) 0.0237(8) Uani 1 1 d . . . . .
C16 C 0.2203(2) 0.7707(2) 0.24125(18) 0.0229(8) Uani 1 1 d . . . . .
C17 C -0.0862(3) 1.2295(2) 0.09441(18) 0.0245(8) Uani 1 1 d . . . . .
H17A H -0.0633 1.2463 0.1282 0.037 Uiso 1 1 calc R U . . .
H17B H -0.1501 1.2643 0.0812 0.037 Uiso 1 1 calc R U . . .
H17C H -0.0498 1.2333 0.0568 0.037 Uiso 1 1 calc R U . . .
C18 C -0.2476(2) 1.1669(2) 0.11095(19) 0.0265(8) Uani 1 1 d . . . . .
H18A H -0.2704 1.1493 0.0776 0.040 Uiso 1 1 calc R U . . .
H18B H -0.2570 1.2234 0.0945 0.040 Uiso 1 1 calc R U . . .
H18C H -0.2807 1.1595 0.1499 0.040 Uiso 1 1 calc R U . . .
C19 C 0.1595(3) 0.6590(2) 0.2761(2) 0.0309(9) Uani 1 1 d . . . . .
H19A H 0.1221 0.6559 0.3132 0.046 Uiso 1 1 calc R U . . .
H19B H 0.2234 0.6250 0.2904 0.046 Uiso 1 1 calc R U . . .
H19C H 0.1383 0.6407 0.2425 0.046 Uiso 1 1 calc R U . . .
C20 C 0.3205(3) 0.7216(2) 0.25850(19) 0.0276(9) Uani 1 1 d . . . . .
H20A H 0.3528 0.7222 0.2188 0.041 Uiso 1 1 calc R U . . .
H20B H 0.3286 0.6665 0.2809 0.041 Uiso 1 1 calc R U . . .
H20C H 0.3451 0.7441 0.2870 0.041 Uiso 1 1 calc R U . . .
Se9 Se 0.84547(2) 0.06873(2) 0.97320(2) 0.01935(9) Uani 1 1 d . . . . .
Se10 Se 1.01366(2) 0.12198(2) 0.96137(2) 0.01951(9) Uani 1 1 d . . . . .
C21 C 0.9714(2) 0.0387(2) 0.98656(17) 0.0194(7) Uani 1 1 d . . . . .
C22 C 0.8957(2) 0.2013(2) 0.93767(17) 0.0208(8) Uani 1 1 d . . . . .
C23 C 0.8239(2) 0.1789(2) 0.94258(17) 0.0215(8) Uani 1 1 d . . . . .
C24 C 0.8924(3) 0.2852(2) 0.91244(19) 0.0264(8) Uani 1 1 d . . . . .
H24A H 0.9366 0.2864 0.8796 0.040 Uiso 1 1 calc R U . . .
H24B H 0.9075 0.3033 0.9484 0.040 Uiso 1 1 calc R U . . .
H24C H 0.8310 0.3204 0.8929 0.040 Uiso 1 1 calc R U . . .
C25 C 0.7253(2) 0.2329(2) 0.92424(19) 0.0272(9) Uani 1 1 d . . . . .
H25A H 0.6927 0.2363 0.9637 0.041 Uiso 1 1 calc R U . . .
H25B H 0.6974 0.2113 0.8969 0.041 Uiso 1 1 calc R U . . .
H25C H 0.7217 0.2863 0.9002 0.041 Uiso 1 1 calc R U . . .
Se11 Se 0.15574(2) 0.93970(2) 0.52258(2) 0.01878(9) Uani 1 1 d . . . . .
Se12 Se -0.00345(2) 0.87466(2) 0.54123(2) 0.01958(9) Uani 1 1 d . . . . .
C26 C 0.0311(2) 0.9620(2) 0.51294(17) 0.0185(7) Uani 1 1 d . . . . .
C27 C 0.1180(2) 0.8010(2) 0.56090(17) 0.0222(8) Uani 1 1 d . . . . .
C28 C 0.1857(2) 0.8285(2) 0.55352(17) 0.0212(8) Uani 1 1 d . . . . .
C29 C 0.1269(3) 0.7155(2) 0.58568(19) 0.0270(8) Uani 1 1 d . . . . .
H29A H 0.0834 0.7116 0.6186 0.040 Uiso 1 1 calc R U . . .
H29B H 0.1890 0.6826 0.6050 0.040 Uiso 1 1 calc R U . . .
H29C H 0.1139 0.6965 0.5496 0.040 Uiso 1 1 calc R U . . .
C30 C 0.2857(2) 0.7808(2) 0.56987(18) 0.0230(8) Uani 1 1 d . . . . .
H30A H 0.3169 0.7800 0.5297 0.035 Uiso 1 1 calc R U . . .
H30B H 0.2947 0.7260 0.5940 0.035 Uiso 1 1 calc R U . . .
H30C H 0.3107 0.8050 0.5966 0.035 Uiso 1 1 calc R U . . .
F1 F 0.38901(16) 0.50944(13) 0.25297(11) 0.0372(6) Uani 1 1 d . . . . .
F2 F 0.30210(15) 0.57251(13) 0.16547(12) 0.0395(6) Uani 1 1 d . . . . .
F3 F 0.42650(16) 0.59060(13) 0.17676(13) 0.0398(6) Uani 1 1 d . . . . .
F4 F 0.62058(14) 0.48310(12) 0.01857(11) 0.0316(5) Uani 1 1 d . . . . .
F5 F 0.70510(14) 0.37120(13) 0.08292(12) 0.0362(6) Uani 1 1 d . . . . .
F6 F 0.62903(17) 0.37305(14) 0.00026(12) 0.0394(6) Uani 1 1 d . . . . .
F7 F 0.17681(18) 0.54681(14) 0.00532(14) 0.0490(7) Uani 1 1 d . . . . .
F8 F 0.1965(2) 0.51136(16) -0.08231(13) 0.0628(8) Uani 1 1 d . . . . .
F9 F 0.07198(19) 0.52344(17) -0.03706(19) 0.0791(11) Uani 1 1 d . . . . .
F10 F 0.0916(2) 0.25413(17) -0.01489(15) 0.0620(8) Uani 1 1 d . . . . .
F11 F 0.1460(2) 0.1822(2) 0.07867(14) 0.0716(10) Uani 1 1 d . . . . .
F12 F 0.2250(2) 0.1662(2) -0.0016(2) 0.0935(14) Uani 1 1 d . . . . .
F13 F 0.09580(16) 0.27793(16) 0.25846(14) 0.0565(8) Uani 1 1 d . . . . .
F14 F 0.1268(2) 0.2370(3) 0.35929(17) 0.1125(18) Uani 1 1 d . . . . .
F15 F 0.16443(19) 0.15629(16) 0.3014(2) 0.0826(12) Uani 1 1 d . . . . .
F16 F 0.4606(4) 0.2856(3) 0.39738(17) 0.124(2) Uani 1 1 d . . . . .
F17 F 0.5377(2) 0.1721(3) 0.38869(15) 0.1033(16) Uani 1 1 d . . . . .
F18 F 0.4288(2) 0.1893(2) 0.45158(12) 0.0647(9) Uani 1 1 d . . . . .
F19 F 0.6586(8) 0.0213(5) 0.3003(4) 0.091(4) Uani 0.586(18) 1 d D U P A 1
F20 F 0.7176(7) -0.0596(8) 0.2459(7) 0.123(6) Uani 0.586(18) 1 d D U P A 1
F21 F 0.5909(5) -0.0477(7) 0.2852(5) 0.070(3) Uani 0.586(18) 1 d D U P A 1
F19A F 0.7266(5) -0.0351(9) 0.2609(8) 0.071(5) Uani 0.414(18) 1 d D U P A 2
F20A F 0.6233(16) -0.0736(8) 0.2599(10) 0.113(7) Uani 0.414(18) 1 d D U P A 2
F21A F 0.6164(14) 0.0111(10) 0.3092(4) 0.133(8) Uani 0.414(18) 1 d D U P A 2
F22 F 0.62660(19) 0.11844(17) -0.02030(14) 0.0518(7) Uani 1 1 d . . . . .
F23 F 0.5027(2) 0.1004(2) -0.02227(16) 0.0711(10) Uani 1 1 d . . . . .
F24 F 0.6256(3) 0.00246(17) 0.01671(18) 0.0902(13) Uani 1 1 d . . . . .
C31 C 0.4465(2) 0.3419(2) 0.13955(17) 0.0196(7) Uani 1 1 d . . . . .
C32 C 0.4086(2) 0.4053(2) 0.16826(18) 0.0226(8) Uani 1 1 d . . . . .
H32 H 0.3607 0.4052 0.1960 0.027 Uiso 1 1 calc R U . . .
C33 C 0.4387(2) 0.4681(2) 0.15754(17) 0.0225(8) Uani 1 1 d . . . . .
C34 C 0.5084(2) 0.4706(2) 0.11823(17) 0.0214(8) Uani 1 1 d . . . . .
H34 H 0.5298 0.5132 0.1115 0.026 Uiso 1 1 calc R U . . .
C35 C 0.5465(2) 0.4087(2) 0.08877(17) 0.0203(8) Uani 1 1 d . . . . .
C36 C 0.5163(2) 0.3461(2) 0.09941(17) 0.0191(7) Uani 1 1 d . . . . .
H36 H 0.5440 0.3046 0.0787 0.023 Uiso 1 1 calc R U . . .
C37 C 0.3908(3) 0.5343(2) 0.1881(2) 0.0286(9) Uani 1 1 d . . . . .
C38 C 0.6239(2) 0.4095(2) 0.04757(18) 0.0245(8) Uani 1 1 d . . . . .
C39 C 0.3191(2) 0.3047(2) 0.09231(17) 0.0217(8) Uani 1 1 d . . . . .
C40 C 0.2776(2) 0.3843(2) 0.05697(18) 0.0251(8) Uani 1 1 d . . . . .
H40 H 0.3018 0.4217 0.0636 0.030 Uiso 1 1 calc R U . . .
C41 C 0.2026(3) 0.4113(2) 0.01253(19) 0.0274(9) Uani 1 1 d . . . . .
C42 C 0.1656(3) 0.3589(2) 0.00049(19) 0.0325(9) Uani 1 1 d . . . . .
H42 H 0.1143 0.3770 -0.0298 0.039 Uiso 1 1 calc R U . . .
C43 C 0.2060(3) 0.2790(2) 0.03420(19) 0.0277(9) Uani 1 1 d . . . . .
C44 C 0.2817(2) 0.2529(2) 0.07860(18) 0.0246(8) Uani 1 1 d . . . . .
H44 H 0.3086 0.1978 0.1002 0.030 Uiso 1 1 calc R U . . .
C45 C 0.1612(3) 0.4980(3) -0.0244(2) 0.0403(11) Uani 1 1 d . . . . .
C46 C 0.1693(3) 0.2202(3) 0.0241(2) 0.0385(10) Uani 1 1 d . . . . .
C47 C 0.3623(2) 0.2598(2) 0.22072(18) 0.0238(8) Uani 1 1 d . . . . .
C48 C 0.2790(2) 0.2518(2) 0.23274(18) 0.0247(8) Uani 1 1 d . . . . .
H48 H 0.2403 0.2575 0.1969 0.030 Uiso 1 1 calc R U . . .
C49 C 0.2500(3) 0.2357(2) 0.29490(19) 0.0280(9) Uani 1 1 d . . . . .
C50 C 0.3051(3) 0.2247(3) 0.3489(2) 0.0363(10) Uani 1 1 d . . . . .
H50 H 0.2862 0.2121 0.3915 0.044 Uiso 1 1 calc R U . . .
C51 C 0.3885(3) 0.2326(3) 0.3387(2) 0.0364(10) Uani 1 1 d . . . . .
C52 C 0.4148(3) 0.2516(2) 0.27595(19) 0.0302(9) Uani 1 1 d . . . . .
H52 H 0.4709 0.2593 0.2703 0.036 Uiso 1 1 calc R U . . .
C53 C 0.1605(3) 0.2274(3) 0.3038(2) 0.0332(10) Uani 1 1 d . . . . .
C54 C 0.4518(4) 0.2203(4) 0.3938(2) 0.0623(16) Uani 1 1 d . . . . .
C55 C 0.4807(2) 0.1865(2) 0.14392(19) 0.0244(8) Uani 1 1 d . . . . .
C56 C 0.5297(3) 0.1269(2) 0.1986(2) 0.0292(9) Uani 1 1 d . . . . .
H56 H 0.5195 0.1366 0.2403 0.035 Uiso 1 1 calc R U . . .
C57 C 0.5932(3) 0.0534(2) 0.1941(2) 0.0355(10) Uani 1 1 d . . . . .
C58 C 0.6104(3) 0.0359(2) 0.1349(2) 0.0391(11) Uani 1 1 d . . . . .
H58 H 0.6532 -0.0143 0.1321 0.047 Uiso 1 1 calc R U . . .
C59 C 0.5628(3) 0.0941(2) 0.0797(2) 0.0342(10) Uani 1 1 d . . . . .
C60 C 0.5005(3) 0.1678(2) 0.0843(2) 0.0271(9) Uani 1 1 d . . . . .
H60 H 0.4703 0.2069 0.0455 0.033 Uiso 1 1 calc R U . . .
C61 C 0.6394(3) -0.0090(2) 0.2557(2) 0.0470(13) Uani 1 1 d D . . . .
C62 C 0.5792(3) 0.0779(3) 0.0144(3) 0.0431(11) Uani 1 1 d . . . . .
B1 B 0.4029(3) 0.2728(2) 0.1491(2) 0.0225(9) Uani 1 1 d . . . . .
F25 F 0.5601(2) 0.0109(2) 0.55207(17) 0.0686(9) Uani 1 1 d . . . . .
F26 F 0.63450(17) 0.08598(15) 0.51615(12) 0.0431(6) Uani 1 1 d . . . . .
F27 F 0.7019(2) -0.02886(15) 0.58208(14) 0.0603(8) Uani 1 1 d . . . . .
F28 F 0.73407(17) -0.03545(14) 0.80916(13) 0.0490(7) Uani 1 1 d . . . . .
F29 F 0.60143(19) -0.03548(17) 0.83108(14) 0.0613(9) Uani 1 1 d . . . . .
F30 F 0.64167(17) 0.05672(14) 0.84746(12) 0.0432(6) Uani 1 1 d . . . . .
F31 F 0.65742(18) 0.35203(14) 0.50159(12) 0.0424(6) Uani 1 1 d . . . . .
F32 F 0.72489(14) 0.37123(13) 0.57848(11) 0.0354(5) Uani 1 1 d . . . . .
F33 F 0.64120(14) 0.47093(12) 0.50263(10) 0.0304(5) Uani 1 1 d . . . . .
F34 F 0.41293(16) 0.52588(13) 0.73448(11) 0.0348(5) Uani 1 1 d . . . . .
F35 F 0.32038(14) 0.58249(12) 0.64948(12) 0.0342(5) Uani 1 1 d . . . . .
F36 F 0.44532(16) 0.60267(12) 0.65191(12) 0.0368(6) Uani 1 1 d . . . . .
F37 F 0.1783(4) 0.4348(3) 0.3884(2) 0.132(2) Uani 1 1 d . . . . .
F38 F 0.1821(3) 0.5036(2) 0.4553(2) 0.1008(15) Uani 1 1 d . . . . .
F39 F 0.2999(3) 0.4521(2) 0.40718(15) 0.0791(11) Uani 1 1 d . . . . .
F40 F 0.1848(10) 0.1727(7) 0.4910(3) 0.084(3) Uani 0.494(8) 1 d D U P B 1
F41 F 0.2677(6) 0.1038(3) 0.5745(7) 0.082(3) Uani 0.494(8) 1 d D U P B 1
F42 F 0.1435(7) 0.1870(5) 0.5833(6) 0.085(3) Uani 0.494(8) 1 d D U P B 1
F40A F 0.1284(4) 0.2065(4) 0.5201(6) 0.082(3) Uani 0.506(8) 1 d D U P B 2
F41A F 0.2559(8) 0.1289(5) 0.5108(5) 0.083(3) Uani 0.506(8) 1 d D U P B 2
F42A F 0.2155(9) 0.1314(7) 0.6034(3) 0.085(3) Uani 0.506(8) 1 d D U P B 2
F43 F 0.1108(2) 0.2696(2) 0.74566(15) 0.0718(10) Uani 1 1 d . . . . .
F44 F 0.1083(2) 0.2870(2) 0.83998(18) 0.0788(11) Uani 1 1 d . . . . .
F45 F 0.1798(2) 0.1727(2) 0.82694(19) 0.0793(11) Uani 1 1 d . . . . .
F46 F 0.37828(19) 0.29769(18) 0.94100(12) 0.0516(7) Uani 1 1 d . . . . .
F47 F 0.49875(17) 0.28317(17) 0.88868(12) 0.0470(6) Uani 1 1 d . . . . .
F48 F 0.3882(2) 0.39668(16) 0.86774(14) 0.0524(7) Uani 1 1 d . . . . .
C63 C 0.5033(2) 0.1848(2) 0.66557(18) 0.0216(8) Uani 1 1 d . . . . .
C64 C 0.5329(2) 0.1487(2) 0.61477(19) 0.0246(8) Uani 1 1 d . . . . .
H64 H 0.5081 0.1777 0.5717 0.029 Uiso 1 1 calc R U . . .
C65 C 0.5978(3) 0.0711(2) 0.6256(2) 0.0279(9) Uani 1 1 d . . . . .
C66 C 0.6359(3) 0.0263(2) 0.6869(2) 0.0302(9) Uani 1 1 d . . . . .
H66 H 0.6790 -0.0268 0.6940 0.036 Uiso 1 1 calc R U . . .
C67 C 0.6095(2) 0.0611(2) 0.73840(19) 0.0265(9) Uani 1 1 d . . . . .
C68 C 0.5445(2) 0.1384(2) 0.72773(19) 0.0240(8) Uani 1 1 d . . . . .
H68 H 0.5273 0.1604 0.7638 0.029 Uiso 1 1 calc R U . . .
C69 C 0.6223(3) 0.0348(2) 0.5699(2) 0.0369(10) Uani 1 1 d . . . . .
C70 C 0.6460(3) 0.0123(2) 0.8064(2) 0.0354(10) Uani 1 1 d . . . . .
C71 C 0.4617(2) 0.3458(2) 0.63551(17) 0.0191(7) Uani 1 1 d . . . . .
C72 C 0.5347(2) 0.34361(19) 0.59630(17) 0.0191(7) Uani 1 1 d . . . . .
H72 H 0.5634 0.2983 0.5800 0.023 Uiso 1 1 calc R U . . .
C73 C 0.5663(2) 0.4061(2) 0.58046(17) 0.0200(7) Uani 1 1 d . . . . .
C74 C 0.5284(2) 0.4728(2) 0.60441(17) 0.0214(8) Uani 1 1 d . . . . .
H74 H 0.5515 0.5143 0.5951 0.026 Uiso 1 1 calc R U . . .
C75 C 0.4555(2) 0.4763(2) 0.64233(17) 0.0209(8) Uani 1 1 d . . . . .
C76 C 0.4223(2) 0.4152(2) 0.65626(17) 0.0209(8) Uani 1 1 d . . . . .
H76 H 0.3706 0.4208 0.6809 0.025 Uiso 1 1 calc R U . . .
C77 C 0.6457(3) 0.4006(2) 0.54068(18) 0.0245(8) Uani 1 1 d . . . . .
C78 C 0.4099(3) 0.5462(2) 0.66921(19) 0.0267(9) Uani 1 1 d . . . . .
C79 C 0.3496(2) 0.2873(2) 0.59329(18) 0.0238(8) Uani 1 1 d . . . . .
C80 C 0.3192(3) 0.3551(2) 0.5410(2) 0.0388(11) Uani 1 1 d . . . . .
H80 H 0.3412 0.3965 0.5391 0.047 Uiso 1 1 calc R U . . .
C81 C 0.2575(3) 0.3640(3) 0.4914(2) 0.0451(12) Uani 1 1 d . . . . .
C82 C 0.2216(3) 0.3069(3) 0.4927(2) 0.0406(11) Uani 1 1 d . . . . .
H82 H 0.1780 0.3140 0.4595 0.049 Uiso 1 1 calc R U . . .
C83 C 0.2509(3) 0.2390(2) 0.54370(19) 0.0311(9) Uani 1 1 d . . . . .
C84 C 0.3152(2) 0.2287(2) 0.59151(18) 0.0241(8) Uani 1 1 d . . . . .
H84 H 0.3368 0.1798 0.6245 0.029 Uiso 1 1 calc R U . . .
C85 C 0.2296(4) 0.4386(4) 0.4356(3) 0.073(2) Uani 1 1 d . . . . .
C86 C 0.2127(3) 0.1768(2) 0.54614(17) 0.0384(11) Uani 1 1 d D . . . .
C87 C 0.3691(2) 0.2779(2) 0.72103(17) 0.0211(8) Uani 1 1 d . . . . .
C88 C 0.2875(3) 0.2655(2) 0.73233(19) 0.0264(8) Uani 1 1 d . . . . .
H88 H 0.2583 0.2557 0.6988 0.032 Uiso 1 1 calc R U . . .
C89 C 0.2474(3) 0.2669(2) 0.7912(2) 0.0331(10) Uani 1 1 d . . . . .
C90 C 0.2856(3) 0.2824(2) 0.8415(2) 0.0337(10) Uani 1 1 d . . . . .
H90 H 0.2575 0.2841 0.8812 0.040 Uiso 1 1 calc R U . . .
C91 C 0.3664(3) 0.2954(2) 0.83180(18) 0.0265(8) Uani 1 1 d . . . . .
C92 C 0.4066(3) 0.2926(2) 0.77323(18) 0.0246(8) Uani 1 1 d . . . . .
H92 H 0.4624 0.3010 0.7683 0.029 Uiso 1 1 calc R U . . .
C93 C 0.1633(3) 0.2485(3) 0.8009(2) 0.0469(12) Uani 1 1 d . . . . .
C94 C 0.4075(3) 0.3173(3) 0.8822(2) 0.0355(10) Uani 1 1 d . . . . .
B2 B 0.4205(3) 0.2742(2) 0.6537(2) 0.0211(9) Uani 1 1 d . . . . .
C95 C 0.8485(7) 0.5044(5) 0.3862(5) 0.123(3) Uani 1 1 d . . . . .
H95A H 0.8530 0.5538 0.3907 0.185 Uiso 1 1 calc R U . . .
H95B H 0.8941 0.4586 0.4166 0.185 Uiso 1 1 calc R U . . .
H95C H 0.7874 0.5050 0.3958 0.185 Uiso 1 1 calc R U . . .
C96 C 0.8659(5) 0.4978(4) 0.3158(4) 0.093(2) Uani 1 1 d . . . . .
H96A H 0.8648 0.4463 0.3123 0.111 Uiso 1 1 calc R U . . .
H96B H 0.8160 0.5411 0.2858 0.111 Uiso 1 1 calc R U . . .
C97 C 0.9549(6) 0.5029(5) 0.2953(6) 0.130(4) Uani 1 1 d . . . . .
H97A H 1.0045 0.4596 0.3256 0.156 Uiso 1 1 calc R U . . .
H97B H 0.9558 0.5543 0.2993 0.156 Uiso 1 1 calc R U . . .
C98 C 0.9748(5) 0.4968(5) 0.2260(6) 0.124(4) Uani 1 1 d D . . . .
H98A H 0.9314 0.5434 0.1938 0.149 Uiso 0.654(16) 1 calc R U P C 1
H98B H 0.9713 0.4474 0.2193 0.149 Uiso 0.654(16) 1 calc R U P C 1
H98C H 0.9130 0.5183 0.2037 0.149 Uiso 0.346(16) 1 calc R U P C 2
H98D H 0.9972 0.4386 0.2309 0.149 Uiso 0.346(16) 1 calc R U P C 2
C99 C 1.0725(7) 0.4954(8) 0.2210(5) 0.087(4) Uani 0.654(16) 1 d D U P C 1
H99A H 1.0765 0.5435 0.2300 0.104 Uiso 0.654(16) 1 calc R U P C 1
H99B H 1.1161 0.4474 0.2518 0.104 Uiso 0.654(16) 1 calc R U P C 1
C100 C 1.0921(11) 0.4937(9) 0.1513(5) 0.092(4) Uani 0.654(16) 1 d D U P C 1
H10A H 1.0461 0.5400 0.1216 0.138 Uiso 0.654(16) 1 calc R U P C 1
H10B H 1.0900 0.4446 0.1439 0.138 Uiso 0.654(16) 1 calc R U P C 1
H10C H 1.1528 0.4952 0.1434 0.138 Uiso 0.654(16) 1 calc R U P C 1
C99A C 1.0331(12) 0.5256(15) 0.1708(12) 0.104(9) Uani 0.346(16) 1 d D U P C 2
H99C H 1.0160 0.5181 0.1293 0.125 Uiso 0.346(16) 1 calc R U P C 2
H99D H 1.0201 0.5830 0.1647 0.125 Uiso 0.346(16) 1 calc R U P C 2
C1A C 1.1349(13) 0.4774(16) 0.1899(15) 0.099(9) Uani 0.346(16) 1 d D U P C 2
H1AA H 1.1707 0.5032 0.1613 0.149 Uiso 0.346(16) 1 calc R U P C 2
H1AB H 1.1503 0.4232 0.1854 0.149 Uiso 0.346(16) 1 calc R U P C 2
H1AC H 1.1488 0.4751 0.2350 0.149 Uiso 0.346(16) 1 calc R U P C 2

loop_
_atom_site_aniso_label
_atom_site_aniso_U_11
_atom_site_aniso_U_22
_atom_site_aniso_U_33
_atom_site_aniso_U_23
_atom_site_aniso_U_13
_atom_site_aniso_U_12
Se1 0.02049(19) 0.01934(18) 0.0209(2) -0.00312(15) 0.00095(15) -0.00936(15)
Se2 0.01669(18) 0.01986(19) 0.0215(2) -0.00410(15) 0.00011(15) -0.00684(15)
Se3 0.01720(19) 0.01810(18) 0.0217(2) -0.00333(15) 0.00121(15) -0.00795(15)
Se4 0.01583(18) 0.01858(18) 0.0211(2) -0.00331(15) 0.00057(15) -0.00722(15)
C1 0.0235(19) 0.0174(17) 0.0187(19) -0.0020(14) -0.0023(15) -0.0029(15)
C2 0.0257(19) 0.0193(17) 0.0175(19) -0.0042(14) -0.0031(15) -0.0060(15)
C3 0.0164(17) 0.0195(17) 0.0193(18) -0.0040(14) 0.0006(14) -0.0065(14)
C4 0.0183(17) 0.0200(18) 0.0192(18) -0.0030(14) 0.0023(14) -0.0101(14)
C5 0.0185(18) 0.0197(17) 0.0193(19) -0.0056(14) -0.0008(14) -0.0045(14)
C6 0.0237(19) 0.0170(17) 0.0178(18) -0.0034(14) 0.0003(14) -0.0077(15)
C7 0.037(2) 0.0196(19) 0.027(2) -0.0026(16) 0.0007(17) -0.0108(17)
C8 0.0224(19) 0.0248(19) 0.029(2) -0.0057(16) -0.0014(16) -0.0029(16)
C9 0.025(2) 0.0217(19) 0.026(2) -0.0039(16) 0.0027(16) -0.0077(16)
C10 0.0191(18) 0.0275(19) 0.023(2) -0.0047(16) -0.0002(15) -0.0073(15)
Se5 0.01731(18) 0.01875(18) 0.0203(2) -0.00369(15) 0.00072(14) -0.00777(15)
Se6 0.01649(18) 0.02170(19) 0.0231(2) -0.00515(15) 0.00081(15) -0.00821(15)
Se7 0.0230(2) 0.02127(19) 0.0228(2) -0.00513(15) 0.00174(15) -0.01193(16)
Se8 0.01790(18) 0.01979(19) 0.0211(2) -0.00461(15) -0.00045(15) -0.00739(15)
C11 0.0194(18) 0.0216(18) 0.0173(18) -0.0052(14) 0.0004(14) -0.0046(15)
C12 0.0220(19) 0.0229(18) 0.0180(19) -0.0067(15) -0.0013(14) -0.0058(15)
C13 0.0190(18) 0.0249(18) 0.0175(18) -0.0052(15) 0.0001(14) -0.0119(15)
C14 0.0193(18) 0.0223(18) 0.0196(19) -0.0059(15) 0.0026(14) -0.0108(15)
C15 0.030(2) 0.0187(18) 0.0194(19) -0.0059(15) 0.0008(15) -0.0055(15)
C16 0.026(2) 0.0211(18) 0.021(2) -0.0077(15) -0.0008(15) -0.0072(15)
C17 0.028(2) 0.0230(19) 0.022(2) -0.0049(15) 0.0032(16) -0.0102(16)
C18 0.0222(19) 0.029(2) 0.025(2) -0.0047(16) 0.0016(16) -0.0080(16)
C19 0.041(2) 0.0188(19) 0.031(2) -0.0033(16) 0.0038(18) -0.0120(17)
C20 0.028(2) 0.0239(19) 0.025(2) -0.0062(16) -0.0039(16) -0.0041(16)
Se9 0.01697(18) 0.01996(19) 0.0201(2) -0.00349(15) -0.00045(15) -0.00676(15)
Se10 0.01931(19) 0.01861(18) 0.0209(2) -0.00394(15) -0.00110(15) -0.00811(15)
C21 0.0213(18) 0.0190(16) 0.0184(18) -0.0065(14) 0.0007(14) -0.0069(14)
C22 0.0216(18) 0.0187(18) 0.0182(19) -0.0032(14) -0.0029(14) -0.0041(14)
C23 0.0252(19) 0.0203(18) 0.0156(18) -0.0034(14) -0.0022(15) -0.0055(15)
C24 0.025(2) 0.0230(19) 0.028(2) -0.0024(16) -0.0028(16) -0.0077(16)
C25 0.0202(19) 0.026(2) 0.030(2) -0.0039(16) -0.0007(16) -0.0046(16)
Se11 0.01554(18) 0.01906(18) 0.0200(2) -0.00335(15) -0.00016(14) -0.00560(15)
Se12 0.01901(19) 0.01861(18) 0.0207(2) -0.00285(15) -0.00032(15) -0.00794(15)
C26 0.0184(17) 0.0191(16) 0.0173(18) -0.0052(14) 0.0010(13) -0.0060(14)
C27 0.0237(19) 0.0186(18) 0.022(2) -0.0037(15) -0.0021(15) -0.0061(15)
C28 0.0226(19) 0.0182(17) 0.0169(18) -0.0039(14) -0.0010(14) -0.0014(15)
C29 0.029(2) 0.0190(18) 0.028(2) -0.0020(16) -0.0022(16) -0.0065(16)
C30 0.0188(18) 0.0231(18) 0.022(2) -0.0029(15) -0.0023(15) -0.0034(15)
F1 0.0429(14) 0.0333(12) 0.0325(13) -0.0151(10) 0.0056(11) -0.0069(11)
F2 0.0259(12) 0.0310(12) 0.0514(15) -0.0134(11) -0.0019(11) 0.0027(10)
F3 0.0432(14) 0.0258(12) 0.0579(16) -0.0214(11) 0.0119(12) -0.0150(11)
F4 0.0301(12) 0.0207(11) 0.0401(13) 0.0039(9) 0.0051(10) -0.0132(9)
F5 0.0193(11) 0.0285(12) 0.0491(15) 0.0036(10) 0.0013(10) -0.0049(9)
F6 0.0497(15) 0.0417(13) 0.0407(14) -0.0197(11) 0.0220(12) -0.0280(12)
F7 0.0482(15) 0.0254(12) 0.0638(18) 0.0016(12) -0.0094(13) -0.0107(11)
F8 0.091(2) 0.0460(16) 0.0418(16) 0.0153(13) -0.0017(15) -0.0320(16)
F9 0.0348(16) 0.0448(16) 0.132(3) 0.0288(18) -0.0362(17) -0.0174(13)
F10 0.0670(19) 0.0576(17) 0.068(2) 0.0056(15) -0.0313(16) -0.0434(16)
F11 0.104(3) 0.080(2) 0.0530(18) 0.0135(16) -0.0147(17) -0.079(2)
F12 0.064(2) 0.081(2) 0.181(4) -0.089(3) 0.027(2) -0.0430(19)
F13 0.0222(13) 0.0523(16) 0.076(2) 0.0202(14) -0.0067(12) -0.0159(12)
F14 0.070(2) 0.263(6) 0.064(2) -0.074(3) 0.0414(19) -0.111(3)
F15 0.0321(15) 0.0335(15) 0.173(4) -0.0020(19) 0.0028(18) -0.0187(12)
F16 0.229(6) 0.155(4) 0.049(2) 0.003(2) -0.037(3) -0.159(4)
F17 0.0375(18) 0.215(5) 0.0436(19) -0.018(2) -0.0026(14) -0.042(2)
F18 0.0541(17) 0.119(3) 0.0249(14) -0.0015(15) 0.0005(12) -0.0482(18)
F19 0.121(8) 0.049(4) 0.099(7) 0.032(4) -0.078(6) -0.056(5)
F20 0.074(7) 0.104(8) 0.087(7) 0.036(6) 0.010(5) 0.044(6)
F21 0.043(4) 0.083(5) 0.071(5) 0.040(4) -0.016(3) -0.047(4)
F19A 0.024(5) 0.105(9) 0.069(8) 0.029(6) -0.016(4) -0.040(6)
F20A 0.137(13) 0.067(7) 0.126(12) 0.064(7) -0.075(9) -0.082(8)
F21A 0.143(12) 0.094(10) 0.046(6) 0.008(6) 0.027(8) 0.069(8)
F22 0.0533(17) 0.0631(17) 0.0566(17) -0.0234(14) 0.0210(14) -0.0377(14)
F23 0.0478(18) 0.120(3) 0.080(2) -0.070(2) 0.0211(16) -0.0432(18)
F24 0.145(4) 0.0343(16) 0.085(3) -0.0331(17) 0.044(2) -0.0172(19)
C31 0.0185(17) 0.0189(17) 0.0180(18) 0.0002(14) -0.0049(14) -0.0059(14)
C32 0.0168(17) 0.0249(19) 0.024(2) -0.0035(15) 0.0003(15) -0.0074(15)
C33 0.0216(18) 0.0205(18) 0.0218(19) -0.0045(15) -0.0036(15) -0.0043(15)
C34 0.0209(18) 0.0155(17) 0.024(2) -0.0002(14) -0.0056(15) -0.0059(14)
C35 0.0168(17) 0.0175(17) 0.0206(19) 0.0032(14) -0.0039(14) -0.0049(14)
C36 0.0197(18) 0.0173(17) 0.0180(18) -0.0018(14) -0.0050(14) -0.0058(14)
C37 0.024(2) 0.025(2) 0.034(2) -0.0079(17) -0.0021(17) -0.0062(16)
C38 0.025(2) 0.0181(18) 0.028(2) -0.0027(16) 0.0036(16) -0.0076(15)
C39 0.0225(19) 0.0250(19) 0.0201(19) -0.0037(15) 0.0048(15) -0.0134(15)
C40 0.0232(19) 0.0268(19) 0.024(2) 0.0000(16) -0.0003(16) -0.0126(16)
C41 0.023(2) 0.029(2) 0.027(2) 0.0037(16) -0.0013(16) -0.0134(16)
C42 0.028(2) 0.041(2) 0.028(2) 0.0028(18) -0.0070(17) -0.0193(18)
C43 0.030(2) 0.032(2) 0.027(2) -0.0051(17) 0.0052(17) -0.0192(17)
C44 0.026(2) 0.0246(19) 0.023(2) 0.0000(15) 0.0023(16) -0.0132(16)
C45 0.031(2) 0.033(2) 0.049(3) 0.010(2) -0.012(2) -0.0158(19)
C46 0.038(2) 0.038(2) 0.041(3) -0.003(2) -0.008(2) -0.020(2)
C47 0.0214(19) 0.0220(18) 0.023(2) 0.0024(15) -0.0022(15) -0.0080(15)
C48 0.0237(19) 0.0222(18) 0.026(2) -0.0001(15) -0.0020(16) -0.0101(15)
C49 0.024(2) 0.032(2) 0.027(2) -0.0014(17) 0.0016(16) -0.0126(17)
C50 0.033(2) 0.054(3) 0.024(2) -0.0046(19) 0.0055(18) -0.024(2)
C51 0.031(2) 0.054(3) 0.028(2) -0.004(2) -0.0022(18) -0.024(2)
C52 0.025(2) 0.041(2) 0.024(2) 0.0013(17) 0.0002(16) -0.0179(18)
C53 0.028(2) 0.042(2) 0.030(2) -0.0035(19) 0.0058(18) -0.0182(19)
C54 0.052(3) 0.112(5) 0.034(3) -0.004(3) 0.003(2) -0.054(3)
C55 0.0216(19) 0.0215(18) 0.032(2) -0.0025(16) 0.0029(16) -0.0133(15)
C56 0.023(2) 0.0239(19) 0.039(2) 0.0011(17) 0.0025(17) -0.0128(16)
C57 0.025(2) 0.023(2) 0.051(3) 0.0052(19) 0.0020(19) -0.0110(17)
C58 0.028(2) 0.022(2) 0.067(3) -0.006(2) 0.013(2) -0.0131(17)
C59 0.032(2) 0.026(2) 0.051(3) -0.0117(19) 0.011(2) -0.0185(18)
C60 0.027(2) 0.0209(19) 0.036(2) -0.0046(17) 0.0035(17) -0.0141(16)
C61 0.030(2) 0.023(2) 0.071(4) 0.011(2) 0.004(2) -0.0069(19)
C62 0.036(3) 0.034(2) 0.065(3) -0.022(2) 0.014(2) -0.014(2)
B1 0.020(2) 0.020(2) 0.027(2) -0.0013(17) -0.0006(17) -0.0098(17)
F25 0.070(2) 0.096(2) 0.089(2) -0.068(2) 0.0374(18) -0.0592(19)
F26 0.0430(14) 0.0425(14) 0.0411(15) -0.0145(12) 0.0095(11) -0.0109(11)
F27 0.0662(19) 0.0374(15) 0.0561(18) -0.0154(13) 0.0140(15) 0.0061(13)
F28 0.0327(14) 0.0362(14) 0.0574(17) 0.0040(12) -0.0098(12) 0.0006(11)
F29 0.0587(18) 0.0580(17) 0.0605(18) 0.0314(14) -0.0196(14) -0.0437(15)
F30 0.0464(15) 0.0391(14) 0.0330(14) 0.0018(11) -0.0082(11) -0.0102(11)
F31 0.0590(16) 0.0407(14) 0.0451(15) -0.0243(12) 0.0287(13) -0.0316(12)
F32 0.0214(11) 0.0305(12) 0.0423(14) 0.0033(10) 0.0029(10) -0.0046(9)
F33 0.0316(12) 0.0237(11) 0.0322(12) 0.0043(9) 0.0029(9) -0.0140(9)
F34 0.0417(13) 0.0280(12) 0.0336(13) -0.0132(10) 0.0034(10) -0.0086(10)
F35 0.0244(12) 0.0229(11) 0.0475(14) -0.0080(10) -0.0011(10) -0.0008(9)
F36 0.0380(13) 0.0204(11) 0.0579(16) -0.0155(11) 0.0106(11) -0.0144(10)
F37 0.177(4) 0.119(3) 0.103(3) 0.066(3) -0.101(3) -0.114(3)
F38 0.067(2) 0.044(2) 0.148(4) 0.033(2) -0.029(2) -0.0067(17)
F39 0.108(3) 0.081(2) 0.053(2) 0.0179(17) -0.0092(18) -0.064(2)
F40 0.142(8) 0.099(7) 0.047(4) -0.001(4) -0.023(5) -0.097(6)
F41 0.072(5) 0.030(3) 0.139(8) 0.003(4) -0.057(5) -0.024(3)
F42 0.086(6) 0.067(5) 0.147(8) -0.057(5) 0.078(6) -0.065(4)
F40A 0.045(4) 0.077(5) 0.148(8) -0.032(5) -0.016(5) -0.045(4)
F41A 0.113(7) 0.071(5) 0.108(7) -0.055(5) 0.053(6) -0.065(5)
F42A 0.142(8) 0.106(7) 0.046(4) 0.005(4) -0.002(5) -0.107(6)
F43 0.0535(18) 0.131(3) 0.0550(19) -0.0163(19) 0.0068(15) -0.067(2)
F44 0.0504(18) 0.136(3) 0.095(3) -0.072(2) 0.0440(18) -0.061(2)
F45 0.059(2) 0.073(2) 0.122(3) -0.013(2) 0.0205(19) -0.0525(18)
F46 0.0532(16) 0.089(2) 0.0262(14) -0.0154(13) 0.0085(12) -0.0417(15)
F47 0.0336(14) 0.0715(18) 0.0423(15) -0.0204(13) -0.0024(11) -0.0230(13)
F48 0.0675(19) 0.0469(16) 0.0556(17) -0.0222(13) -0.0013(14) -0.0298(14)
C63 0.0207(18) 0.0190(17) 0.028(2) -0.0026(15) 0.0020(15) -0.0130(15)
C64 0.0218(19) 0.0241(19) 0.030(2) -0.0029(16) 0.0020(16) -0.0137(16)
C65 0.025(2) 0.027(2) 0.039(2) -0.0120(18) 0.0104(17) -0.0161(17)
C66 0.0208(19) 0.0207(19) 0.047(3) -0.0049(18) 0.0040(18) -0.0087(16)
C67 0.0231(19) 0.0189(18) 0.036(2) 0.0011(16) -0.0009(16) -0.0118(15)
C68 0.0217(19) 0.0237(19) 0.029(2) -0.0039(16) 0.0037(16) -0.0133(16)
C69 0.034(2) 0.030(2) 0.048(3) -0.013(2) 0.009(2) -0.0105(19)
C70 0.024(2) 0.027(2) 0.048(3) 0.007(2) -0.0070(18) -0.0122(17)
C71 0.0190(17) 0.0178(17) 0.0185(18) -0.0001(14) -0.0034(14) -0.0075(14)
C72 0.0217(18) 0.0140(16) 0.0187(18) -0.0016(14) -0.0055(14) -0.0049(14)
C73 0.0184(17) 0.0167(17) 0.0215(19) 0.0003(14) -0.0029(14) -0.0059(14)
C74 0.0231(19) 0.0160(17) 0.023(2) 0.0006(14) -0.0055(15) -0.0084(15)
C75 0.0195(18) 0.0173(17) 0.024(2) -0.0032(15) -0.0027(15) -0.0060(14)
C76 0.0173(17) 0.0182(17) 0.0226(19) -0.0010(15) -0.0027(14) -0.0039(14)
C77 0.026(2) 0.0178(18) 0.028(2) -0.0026(16) 0.0034(16) -0.0082(15)
C78 0.025(2) 0.0199(18) 0.032(2) -0.0027(16) 0.0014(16) -0.0069(16)
C79 0.0249(19) 0.0249(19) 0.024(2) -0.0034(16) -0.0003(15) -0.0142(16)
C80 0.045(3) 0.030(2) 0.041(3) 0.0054(19) -0.013(2) -0.022(2)
C81 0.048(3) 0.044(3) 0.042(3) 0.008(2) -0.019(2) -0.026(2)
C82 0.041(3) 0.049(3) 0.038(3) -0.003(2) -0.009(2) -0.028(2)
C83 0.036(2) 0.040(2) 0.028(2) -0.0093(18) 0.0045(18) -0.0260(19)
C84 0.0228(19) 0.0274(19) 0.023(2) -0.0022(16) 0.0026(15) -0.0136(16)
C85 0.070(4) 0.081(5) 0.068(4) 0.018(3) -0.041(3) -0.049(4)
C86 0.046(3) 0.051(3) 0.034(3) -0.014(2) 0.002(2) -0.034(2)
C87 0.0223(18) 0.0155(17) 0.024(2) -0.0001(14) 0.0002(15) -0.0085(14)
C88 0.027(2) 0.028(2) 0.029(2) -0.0089(16) 0.0011(16) -0.0151(16)
C89 0.030(2) 0.038(2) 0.038(2) -0.0122(19) 0.0112(18) -0.0193(18)
C90 0.032(2) 0.042(2) 0.033(2) -0.0116(19) 0.0108(18) -0.0200(19)
C91 0.029(2) 0.0255(19) 0.025(2) -0.0049(16) 0.0015(16) -0.0106(16)
C92 0.0230(19) 0.0221(18) 0.027(2) -0.0029(16) 0.0025(16) -0.0094(15)
C93 0.042(3) 0.072(3) 0.046(3) -0.026(3) 0.020(2) -0.036(3)
C94 0.035(2) 0.045(3) 0.029(2) -0.0083(19) 0.0059(18) -0.018(2)
B2 0.021(2) 0.019(2) 0.024(2) -0.0016(17) -0.0013(17) -0.0099(17)
C95 0.127(8) 0.097(6) 0.152(9) -0.068(6) -0.015(6) -0.024(5)
C96 0.075(5) 0.055(4) 0.153(8) -0.032(4) -0.003(5) -0.025(3)
C97 0.073(5) 0.090(6) 0.253(13) -0.094(8) 0.009(7) -0.026(4)
C98 0.074(5) 0.076(5) 0.250(12) -0.067(7) 0.060(7) -0.045(4)
C99 0.072(8) 0.104(9) 0.092(8) -0.043(7) 0.005(7) -0.031(7)
C100 0.100(12) 0.113(10) 0.075(8) -0.027(8) 0.014(8) -0.054(9)
C99A 0.070(13) 0.109(17) 0.11(2) -0.027(14) 0.011(13) -0.003(12)
C1A 0.070(13) 0.105(17) 0.11(2) -0.032(16) 0.019(13) -0.012(12)

loop_
_atom_type_symbol
_atom_type_description
_atom_type_scat_dispersion_real
_atom_type_scat_dispersion_imag
_atom_type_scat_source
C C 0.0181 0.0091 'International Tables Vol C Tables 4.2.6.8 and 6.1.1.4'
H H 0.0000 0.0000 'International Tables Vol C Tables 4.2.6.8 and 6.1.1.4'
B B 0.0090 0.0039 'International Tables Vol C Tables 4.2.6.8 and 6.1.1.4'
F F 0.0727 0.0534 'International Tables Vol C Tables 4.2.6.8 and 6.1.1.4'
Se Se -0.7943 1.1372 'International Tables Vol C Tables 4.2.6.8 and 6.1.1.4'

loop_
_geom_angle_atom_site_label_1
_geom_angle_atom_site_label_2
_geom_angle_atom_site_label_3
_geom_angle
_geom_angle_site_symmetry_1
C3 Se1 C1 94.20(15) .
C3 Se2 C2 94.02(15) .
C4 Se3 C5 93.73(15) .
C4 Se4 C6 93.74(15) .
C2 C1 Se1 118.6(3) .
C2 C1 C7 126.6(3) .
C7 C1 Se1 114.8(3) .
C1 C2 Se2 118.7(3) .
C1 C2 C8 126.8(3) .
C8 C2 Se2 114.5(3) .
Se1 C3 Se2 114.50(17) .
C4 C3 Se1 123.5(3) .
C4 C3 Se2 122.0(3) .
Se4 C4 Se3 114.95(18) .
C3 C4 Se3 121.6(3) .
C3 C4 Se4 123.4(3) .
C6 C5 Se3 118.7(3) .
C6 C5 C9 127.5(3) .
C9 C5 Se3 113.8(2) .
C5 C6 Se4 118.8(3) .
C5 C6 C10 127.6(3) .
C10 C6 Se4 113.6(2) .
C1 C7 H7A 109.5 .
C1 C7 H7B 109.5 .
C1 C7 H7C 109.5 .
H7A C7 H7B 109.5 .
H7A C7 H7C 109.5 .
H7B C7 H7C 109.5 .
C2 C8 H8A 109.5 .
C2 C8 H8B 109.5 .
C2 C8 H8C 109.5 .
H8A C8 H8B 109.5 .
H8A C8 H8C 109.5 .
H8B C8 H8C 109.5 .
C5 C9 H9A 109.5 .
C5 C9 H9B 109.5 .
C5 C9 H9C 109.5 .
H9A C9 H9B 109.5 .
H9A C9 H9C 109.5 .
H9B C9 H9C 109.5 .
C6 C10 H10D 109.5 .
C6 C10 H10E 109.5 .
C6 C10 H10F 109.5 .
H10D C10 H10E 109.5 .
H10D C10 H10F 109.5 .
H10E C10 H10F 109.5 .
C13 Se5 C11 93.90(15) .
C13 Se6 C12 93.75(15) .
C14 Se7 C15 94.22(15) .
C14 Se8 C16 94.27(15) .
C12 C11 Se5 119.0(3) .
C12 C11 C17 127.0(3) .
C17 C11 Se5 114.0(2) .
C11 C12 Se6 118.6(3) .
C11 C12 C18 127.5(3) .
C18 C12 Se6 113.9(3) .
Se5 C13 Se6 114.76(18) .
C14 C13 Se5 122.9(3) .
C14 C13 Se6 122.3(3) .
Se8 C14 Se7 114.44(18) .
C13 C14 Se7 122.9(3) .
C13 C14 Se8 122.7(3) .
C16 C15 Se7 118.5(3) .
C16 C15 C19 126.5(3) .
C19 C15 Se7 115.0(3) .
C15 C16 Se8 118.6(3) .
C15 C16 C20 127.0(3) .
C20 C16 Se8 114.4(3) .
C11 C17 H17A 109.5 .
C11 C17 H17B 109.5 .
C11 C17 H17C 109.5 .
H17A C17 H17B 109.5 .
H17A C17 H17C 109.5 .
H17B C17 H17C 109.5 .
C12 C18 H18A 109.5 .
C12 C18 H18B 109.5 .
C12 C18 H18C 109.5 .
H18A C18 H18B 109.5 .
H18A C18 H18C 109.5 .
H18B C18 H18C 109.5 .
C15 C19 H19A 109.5 .
C15 C19 H19B 109.5 .
C15 C19 H19C 109.5 .
H19A C19 H19B 109.5 .
H19A C19 H19C 109.5 .
H19B C19 H19C 109.5 .
C16 C20 H20A 109.5 .
C16 C20 H20B 109.5 .
C16 C20 H20C 109.5 .
H20A C20 H20B 109.5 .
H20A C20 H20C 109.5 .
H20B C20 H20C 109.5 .
C21 Se9 C23 93.76(15) .
C21 Se10 C22 93.96(15) .
Se10 C21 Se9 115.07(18) .
C21 C21 Se9 122.4(4) 2_757
C21 C21 Se10 122.5(4) 2_757
C23 C22 Se10 118.7(3) .
C23 C22 C24 126.0(3) .
C24 C22 Se10 115.2(3) .
C22 C23 Se9 118.4(3) .
C22 C23 C25 126.5(3) .
C25 C23 Se9 115.1(3) .
C22 C24 H24A 109.5 .
C22 C24 H24B 109.5 .
C22 C24 H24C 109.5 .
H24A C24 H24B 109.5 .
H24A C24 H24C 109.5 .
H24B C24 H24C 109.5 .
C23 C25 H25A 109.5 .
C23 C25 H25B 109.5 .
C23 C25 H25C 109.5 .
H25A C25 H25B 109.5 .
H25A C25 H25C 109.5 .
H25B C25 H25C 109.5 .
C26 Se11 C28 93.39(15) .
C26 Se12 C27 93.47(15) .
Se12 C26 Se11 115.56(18) .
C26 C26 Se11 122.1(4) 2_576
C26 C26 Se12 122.3(4) 2_576
C28 C27 Se12 118.8(3) .
C28 C27 C29 127.0(3) .
C29 C27 Se12 114.2(3) .
C27 C28 Se11 118.6(3) .
C27 C28 C30 127.1(3) .
C30 C28 Se11 114.2(3) .
C27 C29 H29A 109.5 .
C27 C29 H29B 109.5 .
C27 C29 H29C 109.5 .
H29A C29 H29B 109.5 .
H29A C29 H29C 109.5 .
H29B C29 H29C 109.5 .
C28 C30 H30A 109.5 .
C28 C30 H30B 109.5 .
C28 C30 H30C 109.5 .
H30A C30 H30B 109.5 .
H30A C30 H30C 109.5 .
H30B C30 H30C 109.5 .
C32 C31 B1 120.2(3) .
C36 C31 C32 115.7(3) .
C36 C31 B1 123.9(3) .
C31 C32 H32 118.9 .
C33 C32 C31 122.2(3) .
C33 C32 H32 118.9 .
C32 C33 C37 117.9(3) .
C34 C33 C32 121.2(3) .
C34 C33 C37 120.9(3) .
C33 C34 H34 121.2 .
C33 C34 C35 117.5(3) .
C35 C34 H34 121.2 .
C34 C35 C38 118.1(3) .
C36 C35 C34 121.2(3) .
C36 C35 C38 120.7(3) .
C31 C36 H36 118.9 .
C35 C36 C31 122.2(3) .
C35 C36 H36 118.9 .
F1 C37 F2 104.7(3) .
F1 C37 C33 113.3(3) .
F2 C37 C33 111.7(3) .
F3 C37 F1 107.2(3) .
F3 C37 F2 105.7(3) .
F3 C37 C33 113.5(3) .
F4 C38 F5 106.1(3) .
F4 C38 F6 106.4(3) .
F4 C38 C35 113.4(3) .
F5 C38 C35 111.5(3) .
F6 C38 F5 105.7(3) .
F6 C38 C35 113.2(3) .
C40 C39 B1 123.7(3) .
C44 C39 C40 115.3(3) .
C44 C39 B1 121.0(3) .
C39 C40 H40 118.5 .
C41 C40 C39 123.0(4) .
C41 C40 H40 118.5 .
C40 C41 C45 120.4(4) .
C42 C41 C40 120.7(3) .
C42 C41 C45 118.9(4) .
C41 C42 H42 121.1 .
C41 C42 C43 117.8(4) .
C43 C42 H42 121.1 .
C42 C43 C44 120.7(4) .
C42 C43 C46 120.5(4) .
C44 C43 C46 118.8(3) .
C39 C44 C43 122.6(3) .
C39 C44 H44 118.7 .
C43 C44 H44 118.7 .
F7 C45 F8 104.7(3) .
F7 C45 C41 113.8(4) .
F8 C45 C41 111.3(4) .
F9 C45 F7 107.4(4) .
F9 C45 F8 106.2(4) .
F9 C45 C41 112.9(3) .
F10 C46 C43 112.8(4) .
F11 C46 F10 103.7(4) .
F11 C46 C43 112.5(4) .
F12 C46 F10 105.8(4) .
F12 C46 F11 107.1(4) .
F12 C46 C43 114.1(4) .
C48 C47 C52 115.1(3) .
C48 C47 B1 124.9(3) .
C52 C47 B1 120.0(3) .
C47 C48 H48 118.6 .
C49 C48 C47 122.8(4) .
C49 C48 H48 118.6 .
C48 C49 C53 119.6(4) .
C50 C49 C48 120.9(4) .
C50 C49 C53 119.5(3) .
C49 C50 H50 121.1 .
C49 C50 C51 117.9(4) .
C51 C50 H50 121.1 .
C50 C51 C52 120.4(4) .
C50 C51 C54 121.2(4) .
C52 C51 C54 118.5(4) .
C47 C52 H52 118.5 .
C51 C52 C47 122.9(4) .
C51 C52 H52 118.5 .
F13 C53 C49 113.9(3) .
F14 C53 F13 105.5(4) .
F14 C53 F15 105.6(4) .
F14 C53 C49 114.6(4) .
F15 C53 F13 104.3(4) .
F15 C53 C49 112.1(3) .
F16 C54 F17 103.4(5) .
F16 C54 F18 106.3(5) .
F16 C54 C51 113.0(5) .
F17 C54 C51 112.6(5) .
F18 C54 F17 106.3(5) .
F18 C54 C51 114.3(4) .
C56 C55 C60 115.4(3) .
C56 C55 B1 122.5(3) .
C60 C55 B1 122.2(3) .
C55 C56 H56 118.9 .
C57 C56 C55 122.2(4) .
C57 C56 H56 118.9 .
C56 C57 C61 118.8(4) .
C58 C57 C56 121.3(4) .
C58 C57 C61 119.8(4) .
C57 C58 H58 121.1 .
C57 C58 C59 117.7(4) .
C59 C58 H58 121.1 .
C58 C59 C60 120.7(4) .
C58 C59 C62 119.7(4) .
C60 C59 C62 119.6(4) .
C55 C60 H60 118.7 .
C59 C60 C55 122.6(4) .
C59 C60 H60 118.7 .
F19 C61 C57 112.8(4) .
F20 C61 F19 104.8(9) .
F20 C61 C57 111.9(6) .
F21 C61 F19 102.9(7) .
F21 C61 F20 109.1(8) .
F21 C61 C57 114.5(5) .
F19A C61 F20A 102.6(11) .
F19A C61 F21A 103.8(11) .
F19A C61 C57 116.2(7) .
F20A C61 C57 110.7(7) .
F21A C61 F20A 106.5(11) .
F21A C61 C57 115.8(6) .
F22 C62 C59 111.9(4) .
F23 C62 F22 104.7(4) .
F23 C62 C59 112.9(4) .
F24 C62 F22 105.7(4) .
F24 C62 F23 106.9(4) .
F24 C62 C59 114.0(4) .
C31 B1 C39 107.5(3) .
C31 B1 C55 111.4(3) .
C39 B1 C55 110.5(3) .
C47 B1 C31 109.4(3) .
C47 B1 C39 109.3(3) .
C47 B1 C55 108.6(3) .
C64 C63 C68 115.5(3) .
C64 C63 B2 122.1(3) .
C68 C63 B2 122.3(3) .
C63 C64 H64 119.0 .
C65 C64 C63 122.0(4) .
C65 C64 H64 119.0 .
C64 C65 C69 119.1(4) .
C66 C65 C64 121.5(4) .
C66 C65 C69 119.3(4) .
C65 C66 H66 121.0 .
C65 C66 C67 118.0(3) .
C67 C66 H66 121.0 .
C66 C67 C70 119.3(3) .
C68 C67 C66 120.6(4) .
C68 C67 C70 119.9(4) .
C63 C68 H68 118.8 .
C67 C68 C63 122.4(4) .
C67 C68 H68 118.8 .
F25 C69 F26 106.1(4) .
F25 C69 F27 106.8(4) .
F25 C69 C65 113.3(3) .
F26 C69 C65 112.5(3) .
F27 C69 F26 104.5(3) .
F27 C69 C65 112.9(4) .
F28 C70 C67 111.9(4) .
F29 C70 F28 106.1(3) .
F29 C70 F30 107.2(4) .
F29 C70 C67 112.1(3) .
F30 C70 F28 106.0(3) .
F30 C70 C67 113.1(3) .
C72 C71 B2 123.4(3) .
C76 C71 C72 115.4(3) .
C76 C71 B2 121.2(3) .
C71 C72 H72 119.0 .
C73 C72 C71 121.9(3) .
C73 C72 H72 119.0 .
C72 C73 C77 120.5(3) .
C74 C73 C72 121.3(3) .
C74 C73 C77 118.1(3) .
C73 C74 H74 121.3 .
C75 C74 C73 117.3(3) .
C75 C74 H74 121.3 .
C74 C75 C76 121.1(3) .
C74 C75 C78 120.9(3) .
C76 C75 C78 118.0(3) .
C71 C76 H76 118.6 .
C75 C76 C71 122.8(3) .
C75 C76 H76 118.6 .
F31 C77 F32 105.6(3) .
F31 C77 C73 113.5(3) .
F32 C77 C73 111.5(3) .
F33 C77 F31 106.4(3) .
F33 C77 F32 105.7(3) .
F33 C77 C73 113.4(3) .
F34 C78 F35 105.0(3) .
F34 C78 C75 112.7(3) .
F35 C78 C75 112.0(3) .
F36 C78 F34 106.9(3) .
F36 C78 F35 106.1(3) .
F36 C78 C75 113.5(3) .
C80 C79 C84 115.2(4) .
C80 C79 B2 124.2(3) .
C84 C79 B2 120.6(3) .
C79 C80 H80 119.0 .
C81 C80 C79 122.0(4) .
C81 C80 H80 119.0 .
C80 C81 C85 118.7(4) .
C82 C81 C80 121.3(4) .
C82 C81 C85 120.0(4) .
C81 C82 H82 121.1 .
C81 C82 C83 117.8(4) .
C83 C82 H82 121.1 .
C82 C83 C84 120.8(4) .
C82 C83 C86 118.7(4) .
C84 C83 C86 120.5(3) .
C79 C84 H84 118.6 .
C83 C84 C79 122.7(3) .
C83 C84 H84 118.6 .
F37 C85 C81 111.8(5) .
F38 C85 F37 107.9(6) .
F38 C85 C81 111.4(6) .
F39 C85 F37 105.6(6) .
F39 C85 F38 106.2(5) .
F39 C85 C81 113.4(5) .
F40 C86 F41 104.8(7) .
F40 C86 F42 107.5(8) .
F40 C86 C83 116.5(4) .
F41 C86 F42 102.2(7) .
F41 C86 C83 114.9(4) .
F42 C86 C83 109.8(4) .
F40A C86 C83 112.7(4) .
F41A C86 F40A 102.7(7) .
F41A C86 C83 111.7(4) .
F42A C86 F40A 108.3(7) .
F42A C86 F41A 105.8(7) .
F42A C86 C83 114.8(5) .
C88 C87 C92 114.7(3) .
C88 C87 B2 124.3(3) .
C92 C87 B2 121.0(3) .
C87 C88 H88 118.8 .
C89 C88 C87 122.3(4) .
C89 C88 H88 118.8 .
C88 C89 C93 119.1(4) .
C90 C89 C88 121.6(4) .
C90 C89 C93 119.2(4) .
C89 C90 H90 121.2 .
C89 C90 C91 117.6(4) .
C91 C90 H90 121.2 .
C90 C91 C92 120.3(4) .
C90 C91 C94 120.1(4) .
C92 C91 C94 119.5(3) .
C87 C92 H92 118.2 .
C91 C92 C87 123.5(3) .
C91 C92 H92 118.2 .
F43 C93 C89 113.3(4) .
F44 C93 F43 104.5(4) .
F44 C93 C89 113.0(4) .
F45 C93 F43 106.5(4) .
F45 C93 F44 105.3(4) .
F45 C93 C89 113.4(4) .
F46 C94 F47 106.9(3) .
F46 C94 F48 106.3(3) .
F46 C94 C91 113.1(3) .
F47 C94 F48 105.4(3) .
F47 C94 C91 112.8(3) .
F48 C94 C91 111.8(3) .
C71 B2 C63 111.2(3) .
C79 B2 C63 108.9(3) .
C79 B2 C71 108.6(3) .
C87 B2 C63 108.2(3) .
C87 B2 C71 108.8(3) .
C87 B2 C79 111.2(3) .
H95A C95 H95B 109.5 .
H95A C95 H95C 109.5 .
H95B C95 H95C 109.5 .
C96 C95 H95A 109.5 .
C96 C95 H95B 109.5 .
C96 C95 H95C 109.5 .
C95 C96 H96A 109.0 .
C95 C96 H96B 109.0 .
H96A C96 H96B 107.8 .
C97 C96 C95 113.1(8) .
C97 C96 H96A 109.0 .
C97 C96 H96B 109.0 .
C96 C97 H97A 108.6 .
C96 C97 H97B 108.6 .
C96 C97 C98 114.8(8) .
H97A C97 H97B 107.5 .
C98 C97 H97A 108.6 .
C98 C97 H97B 108.6 .
C97 C98 H98A 111.1 .
C97 C98 H98B 111.1 .
C97 C98 H98C 102.8 .
C97 C98 H98D 102.8 .
C97 C98 C99 103.3(8) .
C97 C98 C99A 137.4(13) .
H98A C98 H98B 109.1 .
H98C C98 H98D 105.0 .
C99 C98 H98A 111.1 .
C99 C98 H98B 111.1 .
C99A C98 H98C 102.8 .
C99A C98 H98D 102.8 .
C98 C99 H99A 110.9 .
C98 C99 H99B 110.9 .
H99A C99 H99B 108.9 .
C100 C99 C98 104.3(10) .
C100 C99 H99A 110.9 .
C100 C99 H99B 110.9 .
C99 C100 H10A 109.5 .
C99 C100 H10B 109.5 .
C99 C100 H10C 109.5 .
H10A C100 H10B 109.5 .
H10A C100 H10C 109.5 .
H10B C100 H10C 109.5 .
C98 C99A H99C 109.7 .
C98 C99A H99D 109.7 .
H99C C99A H99D 108.2 .
C1A C99A C98 109.8(17) .
C1A C99A H99C 109.7 .
C1A C99A H99D 109.7 .
C99A C1A H1AA 109.5 .
C99A C1A H1AB 109.5 .
C99A C1A H1AC 109.5 .
H1AA C1A H1AB 109.5 .
H1AA C1A H1AC 109.5 .
H1AB C1A H1AC 109.5 .

loop_
_geom_bond_atom_site_label_1
_geom_bond_atom_site_label_2
_geom_bond_distance
_geom_bond_site_symmetry_2
Se1 C1 1.896(3) .
Se1 C3 1.869(3) .
Se2 C2 1.894(3) .
Se2 C3 1.880(3) .
Se3 C4 1.879(3) .
Se3 C5 1.896(3) .
Se4 C4 1.873(3) .
Se4 C6 1.898(3) .
C1 C2 1.337(5) .
C1 C7 1.513(5) .
C2 C8 1.509(5) .
C3 C4 1.363(5) .
C5 C6 1.336(5) .
C5 C9 1.504(5) .
C6 C10 1.495(5) .
C7 H7A 0.9800 .
C7 H7B 0.9800 .
C7 H7C 0.9800 .
C8 H8A 0.9800 .
C8 H8B 0.9800 .
C8 H8C 0.9800 .
C9 H9A 0.9800 .
C9 H9B 0.9800 .
C9 H9C 0.9800 .
C10 H10D 0.9800 .
C10 H10E 0.9800 .
C10 H10F 0.9800 .
Se5 C11 1.894(3) .
Se5 C13 1.872(3) .
Se6 C12 1.898(4) .
Se6 C13 1.882(3) .
Se7 C14 1.876(3) .
Se7 C15 1.890(4) .
Se8 C14 1.869(3) .
Se8 C16 1.892(4) .
C11 C12 1.336(5) .
C11 C17 1.506(5) .
C12 C18 1.501(5) .
C13 C14 1.361(5) .
C15 C16 1.342(5) .
C15 C19 1.509(5) .
C16 C20 1.508(5) .
C17 H17A 0.9800 .
C17 H17B 0.9800 .
C17 H17C 0.9800 .
C18 H18A 0.9800 .
C18 H18B 0.9800 .
C18 H18C 0.9800 .
C19 H19A 0.9800 .
C19 H19B 0.9800 .
C19 H19C 0.9800 .
C20 H20A 0.9800 .
C20 H20B 0.9800 .
C20 H20C 0.9800 .
Se9 C21 1.868(4) .
Se9 C23 1.896(3) .
Se10 C21 1.865(3) .
Se10 C22 1.887(3) .
C21 C21 1.372(7) 2_757
C22 C23 1.342(5) .
C22 C24 1.505(5) .
C23 C25 1.507(5) .
C24 H24A 0.9800 .
C24 H24B 0.9800 .
C24 H24C 0.9800 .
C25 H25A 0.9800 .
C25 H25B 0.9800 .
C25 H25C 0.9800 .
Se11 C26 1.863(3) .
Se11 C28 1.891(3) .
Se12 C26 1.862(3) .
Se12 C27 1.887(4) .
C26 C26 1.375(7) 2_576
C27 C28 1.338(5) .
C27 C29 1.504(5) .
C28 C30 1.499(5) .
C29 H29A 0.9800 .
C29 H29B 0.9800 .
C29 H29C 0.9800 .
C30 H30A 0.9800 .
C30 H30B 0.9800 .
C30 H30C 0.9800 .
F1 C37 1.349(5) .
F2 C37 1.353(4) .
F3 C37 1.335(4) .
F4 C38 1.339(4) .
F5 C38 1.351(4) .
F6 C38 1.340(4) .
F7 C45 1.326(5) .
F8 C45 1.348(5) .
F9 C45 1.323(5) .
F10 C46 1.346(5) .
F11 C46 1.323(5) .
F12 C46 1.304(6) .
F13 C53 1.322(5) .
F14 C53 1.313(5) .
F15 C53 1.322(5) .
F16 C54 1.299(7) .
F17 C54 1.344(7) .
F18 C54 1.328(5) .
F19 C61 1.316(6) .
F20 C61 1.301(7) .
F21 C61 1.290(6) .
F19A C61 1.278(7) .
F20A C61 1.303(7) .
F21A C61 1.296(7) .
F22 C62 1.339(5) .
F23 C62 1.325(6) .
F24 C62 1.317(5) .
C31 C32 1.402(5) .
C31 C36 1.394(5) .
C31 B1 1.644(5) .
C32 H32 0.9500 .
C32 C33 1.387(5) .
C33 C34 1.378(5) .
C33 C37 1.492(5) .
C34 H34 0.9500 .
C34 C35 1.391(5) .
C35 C36 1.386(5) .
C35 C38 1.494(5) .
C36 H36 0.9500 .
C39 C40 1.396(5) .
C39 C44 1.395(5) .
C39 B1 1.645(6) .
C40 H40 0.9500 .
C40 C41 1.390(5) .
C41 C42 1.387(6) .
C41 C45 1.507(5) .
C42 H42 0.9500 .
C42 C43 1.389(6) .
C43 C44 1.399(5) .
C43 C46 1.478(6) .
C44 H44 0.9500 .
C47 C48 1.391(5) .
C47 C52 1.401(6) .
C47 B1 1.640(5) .
C48 H48 0.9500 .
C48 C49 1.390(5) .
C49 C50 1.387(6) .
C49 C53 1.483(5) .
C50 H50 0.9500 .
C50 C51 1.387(6) .
C51 C52 1.391(6) .
C51 C54 1.479(7) .
C52 H52 0.9500 .
C55 C56 1.398(5) .
C55 C60 1.402(6) .
C55 B1 1.657(5) .
C56 H56 0.9500 .
C56 C57 1.396(6) .
C57 C58 1.381(7) .
C57 C61 1.504(6) .
C58 H58 0.9500 .
C58 C59 1.389(6) .
C59 C60 1.393(5) .
C59 C62 1.496(7) .
C60 H60 0.9500 .
F25 C69 1.318(5) .
F26 C69 1.355(5) .
F27 C69 1.350(5) .
F28 C70 1.343(5) .
F29 C70 1.334(5) .
F30 C70 1.335(5) .
F31 C77 1.344(4) .
F32 C77 1.355(4) .
F33 C77 1.337(4) .
F34 C78 1.345(4) .
F35 C78 1.349(4) .
F36 C78 1.338(4) .
F37 C85 1.341(6) .
F38 C85 1.338(8) .
F39 C85 1.328(7) .
F40 C86 1.296(6) .
F41 C86 1.311(6) .
F42 C86 1.321(6) .
F40A C86 1.314(6) .
F41A C86 1.305(6) .
F42A C86 1.291(6) .
F43 C93 1.342(6) .
F44 C93 1.335(5) .
F45 C93 1.310(6) .
F46 C94 1.338(5) .
F47 C94 1.340(5) .
F48 C94 1.352(5) .
C63 C64 1.402(5) .
C63 C68 1.407(5) .
C63 B2 1.661(5) .
C64 H64 0.9500 .
C64 C65 1.398(5) .
C65 C66 1.374(6) .
C65 C69 1.489(6) .
C66 H66 0.9500 .
C66 C67 1.396(6) .
C67 C68 1.394(5) .
C67 C70 1.502(6) .
C68 H68 0.9500 .
C71 C72 1.403(5) .
C71 C76 1.395(5) .
C71 B2 1.654(5) .
C72 H72 0.9500 .
C72 C73 1.396(5) .
C73 C74 1.390(5) .
C73 C77 1.487(5) .
C74 H74 0.9500 .
C74 C75 1.383(5) .
C75 C76 1.391(5) .
C75 C78 1.490(5) .
C76 H76 0.9500 .
C79 C80 1.395(5) .
C79 C84 1.399(5) .
C79 B2 1.639(6) .
C80 H80 0.9500 .
C80 C81 1.391(6) .
C81 C82 1.377(6) .
C81 C85 1.513(7) .
C82 H82 0.9500 .
C82 C83 1.378(6) .
C83 C84 1.384(6) .
C83 C86 1.485(6) .
C84 H84 0.9500 .
C87 C88 1.397(5) .
C87 C92 1.405(5) .
C87 B2 1.638(5) .
C88 H88 0.9500 .
C88 C89 1.396(6) .
C89 C90 1.385(6) .
C89 C93 1.490(6) .
C90 H90 0.9500 .
C90 C91 1.388(6) .
C91 C92 1.393(5) .
C91 C94 1.482(6) .
C92 H92 0.9500 .
C95 H95A 0.9800 .
C95 H95B 0.9800 .
C95 H95C 0.9800 .
C95 C96 1.548(11) .
C96 H96A 0.9900 .
C96 H96B 0.9900 .
C96 C97 1.493(11) .
C97 H97A 0.9900 .
C97 H97B 0.9900 .
C97 C98 1.528(14) .
C98 H98A 0.9900 .
C98 H98B 0.9900 .
C98 H98C 0.9900 .
C98 H98D 0.9900 .
C98 C99 1.538(11) .
C98 C99A 1.589(15) .
C99 H99A 0.9900 .
C99 H99B 0.9900 .
C99 C100 1.517(12) .
C100 H10A 0.9800 .
C100 H10B 0.9800 .
C100 H10C 0.9800 .
C99A H99C 0.9900 .
C99A H99D 0.9900 .
C99A C1A 1.532(16) .
C1A H1AA 0.9800 .
C1A H1AB 0.9800 .
C1A H1AC 0.9800 .

loop_
_geom_torsion_atom_site_label_1
_geom_torsion_atom_site_label_2
_geom_torsion_atom_site_label_3
_geom_torsion_atom_site_label_4
_geom_torsion
_geom_torsion_site_symmetry_4
Se1 C1 C2 Se2 1.3(4) .
Se1 C1 C2 C8 -179.7(3) .
Se1 C3 C4 Se3 -179.06(17) .
Se1 C3 C4 Se4 0.7(5) .
Se2 C3 C4 Se3 0.3(5) .
Se2 C3 C4 Se4 -179.93(17) .
Se3 C5 C6 Se4 0.1(4) .
Se3 C5 C6 C10 -179.7(3) .
C1 Se1 C3 Se2 0.0(2) .
C1 Se1 C3 C4 179.4(3) .
C2 Se2 C3 Se1 0.5(2) .
C2 Se2 C3 C4 -178.9(3) .
C3 Se1 C1 C2 -0.7(3) .
C3 Se1 C1 C7 179.3(3) .
C3 Se2 C2 C1 -1.1(3) .
C3 Se2 C2 C8 179.8(3) .
C4 Se3 C5 C6 -0.5(3) .
C4 Se3 C5 C9 -179.6(3) .
C4 Se4 C6 C5 0.4(3) .
C4 Se4 C6 C10 -179.9(3) .
C5 Se3 C4 Se4 0.7(2) .
C5 Se3 C4 C3 -179.5(3) .
C6 Se4 C4 Se3 -0.7(2) .
C6 Se4 C4 C3 179.6(3) .
C7 C1 C2 Se2 -178.7(3) .
C7 C1 C2 C8 0.2(6) .
C9 C5 C6 Se4 179.1(3) .
C9 C5 C6 C10 -0.7(6) .
Se5 C11 C12 Se6 -0.5(4) .
Se5 C11 C12 C18 -179.9(3) .
Se5 C13 C14 Se7 179.93(17) .
Se5 C13 C14 Se8 -0.4(5) .
Se6 C13 C14 Se7 -0.8(5) .
Se6 C13 C14 Se8 178.83(17) .
Se7 C15 C16 Se8 -0.3(4) .
Se7 C15 C16 C20 179.9(3) .
C11 Se5 C13 Se6 0.6(2) .
C11 Se5 C13 C14 180.0(3) .
C12 Se6 C13 Se5 -0.8(2) .
C12 Se6 C13 C14 179.9(3) .
C13 Se5 C11 C12 -0.1(3) .
C13 Se5 C11 C17 179.8(3) .
C13 Se6 C12 C11 0.8(3) .
C13 Se6 C12 C18 -179.7(3) .
C14 Se7 C15 C16 -0.4(3) .
C14 Se7 C15 C19 179.4(3) .
C14 Se8 C16 C15 0.8(3) .
C14 Se8 C16 C20 -179.4(3) .
C15 Se7 C14 Se8 0.9(2) .
C15 Se7 C14 C13 -179.4(3) .
C16 Se8 C14 Se7 -1.0(2) .
C16 Se8 C14 C13 179.3(3) .
C17 C11 C12 Se6 179.7(3) .
C17 C11 C12 C18 0.3(6) .
C19 C15 C16 Se8 180.0(3) .
C19 C15 C16 C20 0.2(6) .
Se10 C22 C23 Se9 0.1(4) .
Se10 C22 C23 C25 -178.1(3) .
C21 Se9 C23 C22 1.9(3) .
C21 Se9 C23 C25 -179.7(3) .
C21 Se10 C22 C23 -2.0(3) .
C21 Se10 C22 C24 179.9(3) .
C22 Se10 C21 Se9 3.3(2) .
C22 Se10 C21 C21 -176.2(4) 2_757
C23 Se9 C21 Se10 -3.2(2) .
C23 Se9 C21 C21 176.2(4) 2_757
C24 C22 C23 Se9 177.9(3) .
C24 C22 C23 C25 -0.3(6) .
Se12 C27 C28 Se11 -0.9(4) .
Se12 C27 C28 C30 176.3(3) .
C26 Se11 C28 C27 -2.0(3) .
C26 Se11 C28 C30 -179.5(3) .
C26 Se12 C27 C28 3.2(3) .
C26 Se12 C27 C29 -178.5(3) .
C27 Se12 C26 Se11 -4.5(2) .
C27 Se12 C26 C26 176.0(4) 2_576
C28 Se11 C26 Se12 4.1(2) .
C28 Se11 C26 C26 -176.3(4) 2_576
C29 C27 C28 Se11 -178.9(3) .
C29 C27 C28 C30 -1.8(6) .
C31 C32 C33 C34 -0.6(6) .
C31 C32 C33 C37 177.3(3) .
C32 C31 C36 C35 0.3(5) .
C32 C31 B1 C39 86.2(4) .
C32 C31 B1 C47 -32.5(4) .
C32 C31 B1 C55 -152.6(3) .
C32 C33 C34 C35 1.1(5) .
C32 C33 C37 F1 55.4(5) .
C32 C33 C37 F2 -62.7(4) .
C32 C33 C37 F3 177.9(3) .
C33 C34 C35 C36 -1.0(5) .
C33 C34 C35 C38 -178.3(3) .
C34 C33 C37 F1 -126.8(4) .
C34 C33 C37 F2 115.2(4) .
C34 C33 C37 F3 -4.2(5) .
C34 C35 C36 C31 0.3(5) .
C34 C35 C38 F4 -30.3(5) .
C34 C35 C38 F5 89.3(4) .
C34 C35 C38 F6 -151.7(3) .
C36 C31 C32 C33 -0.2(5) .
C36 C31 B1 C39 -88.3(4) .
C36 C31 B1 C47 153.1(3) .
C36 C31 B1 C55 33.0(5) .
C36 C35 C38 F4 152.4(3) .
C36 C35 C38 F5 -88.0(4) .
C36 C35 C38 F6 31.0(5) .
C37 C33 C34 C35 -176.7(3) .
C38 C35 C36 C31 177.5(3) .
C39 C40 C41 C42 -0.9(6) .
C39 C40 C41 C45 -179.7(4) .
C40 C39 C44 C43 -2.1(5) .
C40 C39 B1 C31 -17.2(5) .
C40 C39 B1 C47 101.4(4) .
C40 C39 B1 C55 -139.0(3) .
C40 C41 C42 C43 0.0(6) .
C40 C41 C45 F7 -24.6(6) .
C40 C41 C45 F8 93.4(5) .
C40 C41 C45 F9 -147.3(4) .
C41 C42 C43 C44 -0.2(6) .
C41 C42 C43 C46 179.3(4) .
C42 C41 C45 F7 156.7(4) .
C42 C41 C45 F8 -85.4(5) .
C42 C41 C45 F9 33.9(6) .
C42 C43 C44 C39 1.3(6) .
C42 C43 C46 F10 -5.5(6) .
C42 C43 C46 F11 -122.4(4) .
C42 C43 C46 F12 115.3(5) .
C44 C39 C40 C41 1.9(5) .
C44 C39 B1 C31 165.9(3) .
C44 C39 B1 C47 -75.4(4) .
C44 C39 B1 C55 44.1(4) .
C44 C43 C46 F10 174.0(4) .
C44 C43 C46 F11 57.1(5) .
C44 C43 C46 F12 -65.2(5) .
C45 C41 C42 C43 178.8(4) .
C46 C43 C44 C39 -178.2(4) .
C47 C48 C49 C50 -1.8(6) .
C47 C48 C49 C53 -179.6(4) .
C48 C47 C52 C51 3.3(6) .
C48 C47 B1 C31 136.5(4) .
C48 C47 B1 C39 19.0(5) .
C48 C47 B1 C55 -101.7(4) .
C48 C49 C50 C51 1.9(6) .
C48 C49 C53 F13 -38.4(6) .
C48 C49 C53 F14 -160.0(4) .
C48 C49 C53 F15 79.8(5) .
C49 C50 C51 C52 0.5(7) .
C49 C50 C51 C54 -178.9(5) .
C50 C49 C53 F13 143.8(4) .
C50 C49 C53 F14 22.2(6) .
C50 C49 C53 F15 -98.0(5) .
C50 C51 C52 C47 -3.3(7) .
C50 C51 C54 F16 -111.4(6) .
C50 C51 C54 F17 131.9(5) .
C50 C51 C54 F18 10.4(8) .
C52 C47 C48 C49 -0.8(5) .
C52 C47 B1 C31 -47.1(4) .
C52 C47 B1 C39 -164.6(3) .
C52 C47 B1 C55 74.7(4) .
C52 C51 C54 F16 69.2(7) .
C52 C51 C54 F17 -47.6(7) .
C52 C51 C54 F18 -169.0(5) .
C53 C49 C50 C51 179.7(4) .
C54 C51 C52 C47 176.2(5) .
C55 C56 C57 C58 -0.4(6) .
C55 C56 C57 C61 -176.9(3) .
C56 C55 C60 C59 1.7(5) .
C56 C55 B1 C31 94.9(4) .
C56 C55 B1 C39 -145.6(3) .
C56 C55 B1 C47 -25.7(5) .
C56 C57 C58 C59 0.5(6) .
C56 C57 C61 F19 -37.8(7) .
C56 C57 C61 F20 -155.7(11) .
C56 C57 C61 F21 79.4(9) .
C56 C57 C61 F19A -122.6(10) .
C56 C57 C61 F20A 120.9(15) .
C56 C57 C61 F21A -0.4(15) .
C57 C58 C59 C60 0.5(6) .
C57 C58 C59 C62 179.9(4) .
C58 C57 C61 F19 145.6(6) .
C58 C57 C61 F20 27.7(12) .
C58 C57 C61 F21 -97.1(9) .
C58 C57 C61 F19A 60.8(11) .
C58 C57 C61 F20A -55.7(16) .
C58 C57 C61 F21A -177.0(15) .
C58 C59 C60 C55 -1.6(6) .
C58 C59 C62 F22 -107.2(4) .
C58 C59 C62 F23 135.0(4) .
C58 C59 C62 F24 12.7(6) .
C60 C55 C56 C57 -0.7(5) .
C60 C55 B1 C31 -86.5(4) .
C60 C55 B1 C39 33.0(4) .
C60 C55 B1 C47 153.0(3) .
C60 C59 C62 F22 72.2(5) .
C60 C59 C62 F23 -45.6(5) .
C60 C59 C62 F24 -167.9(4) .
C61 C57 C58 C59 177.0(4) .
C62 C59 C60 C55 178.9(4) .
B1 C31 C32 C33 -175.0(3) .
B1 C31 C36 C35 174.9(3) .
B1 C39 C40 C41 -175.1(3) .
B1 C39 C44 C43 175.1(3) .
B1 C47 C48 C49 175.7(3) .
B1 C47 C52 C51 -173.4(4) .
B1 C55 C56 C57 178.0(3) .
B1 C55 C60 C59 -177.0(3) .
C63 C64 C65 C66 0.0(5) .
C63 C64 C65 C69 176.7(3) .
C64 C63 C68 C67 -0.7(5) .
C64 C63 B2 C71 -89.5(4) .
C64 C63 B2 C79 30.1(4) .
C64 C63 B2 C87 151.1(3) .
C64 C65 C66 C67 -1.4(5) .
C64 C65 C69 F25 -76.3(5) .
C64 C65 C69 F26 44.1(5) .
C64 C65 C69 F27 162.2(3) .
C65 C66 C67 C68 1.7(5) .
C65 C66 C67 C70 176.7(3) .
C66 C65 C69 F25 100.5(5) .
C66 C65 C69 F26 -139.1(4) .
C66 C65 C69 F27 -21.1(5) .
C66 C67 C68 C63 -0.7(5) .
C66 C67 C70 F28 39.3(5) .
C66 C67 C70 F29 -79.7(5) .
C66 C67 C70 F30 158.9(3) .
C68 C63 C64 C65 1.1(5) .
C68 C63 B2 C71 94.5(4) .
C68 C63 B2 C79 -145.8(3) .
C68 C63 B2 C87 -24.9(4) .
C68 C67 C70 F28 -145.8(4) .
C68 C67 C70 F29 95.3(5) .
C68 C67 C70 F30 -26.1(5) .
C69 C65 C66 C67 -178.1(3) .
C70 C67 C68 C63 -175.5(3) .
C71 C72 C73 C74 1.8(5) .
C71 C72 C73 C77 177.9(3) .
C72 C71 C76 C75 -3.4(5) .
C72 C71 B2 C63 37.7(5) .
C72 C71 B2 C79 -82.1(4) .
C72 C71 B2 C87 156.7(3) .
C72 C73 C74 C75 -2.7(5) .
C72 C73 C77 F31 26.0(5) .
C72 C73 C77 F32 -93.1(4) .
C72 C73 C77 F33 147.7(3) .
C73 C74 C75 C76 0.6(5) .
C73 C74 C75 C78 -179.1(3) .
C74 C73 C77 F31 -157.8(3) .
C74 C73 C77 F32 83.1(4) .
C74 C73 C77 F33 -36.1(5) .
C74 C75 C76 C71 2.6(6) .
C74 C75 C78 F34 -120.6(4) .
C74 C75 C78 F35 121.3(4) .
C74 C75 C78 F36 1.2(5) .
C76 C71 C72 C73 1.2(5) .
C76 C71 B2 C63 -145.4(3) .
C76 C71 B2 C79 94.9(4) .
C76 C71 B2 C87 -26.3(4) .
C76 C75 C78 F34 59.7(4) .
C76 C75 C78 F35 -58.4(4) .
C76 C75 C78 F36 -178.5(3) .
C77 C73 C74 C75 -178.8(3) .
C78 C75 C76 C71 -177.7(3) .
C79 C80 C81 C82 1.8(8) .
C79 C80 C81 C85 -178.6(5) .
C80 C79 C84 C83 -4.0(6) .
C80 C79 B2 C63 -130.8(4) .
C80 C79 B2 C71 -9.6(5) .
C80 C79 B2 C87 110.1(4) .
C80 C81 C82 C83 -2.1(8) .
C80 C81 C85 F37 173.1(6) .
C80 C81 C85 F38 -66.1(7) .
C80 C81 C85 F39 53.7(8) .
C81 C82 C83 C84 -0.7(7) .
C81 C82 C83 C86 179.7(4) .
C82 C81 C85 F37 -7.3(9) .
C82 C81 C85 F38 113.5(6) .
C82 C81 C85 F39 -126.7(6) .
C82 C83 C84 C79 3.9(6) .
C82 C83 C86 F40 27.2(10) .
C82 C83 C86 F41 150.2(8) .
C82 C83 C86 F42 -95.3(8) .
C82 C83 C86 F40A -31.0(8) .
C82 C83 C86 F41A 83.9(8) .
C82 C83 C86 F42A -155.7(9) .
C84 C79 C80 C81 1.2(6) .
C84 C79 B2 C63 49.2(4) .
C84 C79 B2 C71 170.5(3) .
C84 C79 B2 C87 -69.8(4) .
C84 C83 C86 F40 -152.4(9) .
C84 C83 C86 F41 -29.4(9) .
C84 C83 C86 F42 85.1(8) .
C84 C83 C86 F40A 149.4(7) .
C84 C83 C86 F41A -95.7(8) .
C84 C83 C86 F42A 24.7(9) .
C85 C81 C82 C83 178.3(5) .
C86 C83 C84 C79 -176.5(4) .
C87 C88 C89 C90 1.4(6) .
C87 C88 C89 C93 -176.5(4) .
C88 C87 C92 C91 -0.5(5) .
C88 C87 B2 C63 -98.5(4) .
C88 C87 B2 C71 140.6(3) .
C88 C87 B2 C79 21.0(5) .
C88 C89 C90 C91 -1.0(6) .
C88 C89 C93 F43 -30.6(6) .
C88 C89 C93 F44 -149.1(4) .
C88 C89 C93 F45 91.1(5) .
C89 C90 C91 C92 -0.1(6) .
C89 C90 C91 C94 176.2(4) .
C90 C89 C93 F43 151.5(4) .
C90 C89 C93 F44 33.0(6) .
C90 C89 C93 F45 -86.8(5) .
C90 C91 C92 C87 0.9(6) .
C90 C91 C94 F46 20.4(6) .
C90 C91 C94 F47 141.9(4) .
C90 C91 C94 F48 -99.6(4) .
C92 C87 C88 C89 -0.6(5) .
C92 C87 B2 C63 80.1(4) .
C92 C87 B2 C71 -40.8(4) .
C92 C87 B2 C79 -160.4(3) .
C92 C91 C94 F46 -163.3(3) .
C92 C91 C94 F47 -41.8(5) .
C92 C91 C94 F48 76.8(5) .
C93 C89 C90 C91 176.9(4) .
C94 C91 C92 C87 -175.4(4) .
B2 C63 C64 C65 -175.2(3) .
B2 C63 C68 C67 175.5(3) .
B2 C71 C72 C73 178.3(3) .
B2 C71 C76 C75 179.5(3) .
B2 C79 C80 C81 -178.7(4) .
B2 C79 C84 C83 175.9(4) .
B2 C87 C88 C89 178.1(3) .
B2 C87 C92 C91 -179.2(3) .
C95 C96 C97 C98 -179.9(7) .
C96 C97 C98 C99 -174.5(8) .
C96 C97 C98 C99A 153.9(13) .
C97 C98 C99 C100 -177.2(10) .
C97 C98 C99A C1A 71(3) .
C99 C98 C99A C1A 23.2(15) .
C99A C98 C99 C100 -28.4(16) .
